data_2018713
loop_
_publ_author_name
'Szafranowska, Barbara'
'\'Slepokura, Katarzyna'
'Lis, Tadeusz'

_publ_section_title
;
 Potassium salts of hypodiphosphoric acid
;
_journal_coeditor_code FN3115
_journal_issue 12
_journal_name_full 'Acta Crystallographica Section C'
_journal_page_first i71
_journal_page_last i82
_journal_paper_doi 10.1107/S010827011204317X
_journal_volume 68
_journal_year 2012
_chemical_formula_iupac '3K + , H O6 P2 3- , 4H2 O'
_chemical_formula_moiety '3(K +), H O6 P2 3-, 4(H2 O)'
_chemical_formula_sum 'H9 K3 O10 P2'
_chemical_formula_weight 348.31
_chemical_name_systematic
;
Tripotassium hydrogen hypodiphosphate tetrahydrate
;
_space_group_IT_number 14
_symmetry_cell_setting monoclinic
_symmetry_space_group_name_Hall '-P 2ybc'
_symmetry_space_group_name_H-M 'P 1 21/c 1'
_atom_sites_solution_hydrogens difmap
_atom_sites_solution_primary direct
_atom_sites_solution_secondary difmap
_audit_creation_method SHELXL97
_cell_angle_alpha 90.00
_cell_angle_beta 92.82(4)
_cell_angle_gamma 90.00
_cell_formula_units_Z 8
_cell_length_a 9.743(3)
_cell_length_b 15.725(6)
_cell_length_c 14.418(6)
_cell_measurement_reflns_used 15980
_cell_measurement_temperature 120(2)
_cell_measurement_theta_max 38.63
_cell_measurement_theta_min 4.31
_cell_volume 2206.3(14)
_computing_cell_refinement 'CrysAlis RED (Oxford Diffraction, 2009)'
_computing_data_collection 'CrysAlis CCD (Oxford Diffraction, 2009)'
_computing_data_reduction 'CrysAlis RED (Oxford Diffraction, 2009)'
_computing_molecular_graphics 'DIAMOND (Brandenburg, 2012)'
_computing_publication_material 'SHELXL97 (Sheldrick, 2008)'
_computing_structure_refinement 'SHELXL97 (Sheldrick, 2008)'
_computing_structure_solution 'SHELXS97 (Sheldrick, 2008)'
_diffrn_ambient_temperature 120(2)
_diffrn_measured_fraction_theta_full 0.995
_diffrn_measured_fraction_theta_max 0.816
_diffrn_measurement_device_type 'Oxford Xcalibur PX \k-geometry diffractometer with an Onyx CCD camera'
_diffrn_measurement_method \w
_diffrn_radiation_monochromator graphite
_diffrn_radiation_source 'Enhance (Mo) X-ray Source'
_diffrn_radiation_type MoK\a
_diffrn_radiation_wavelength 0.71073
_diffrn_reflns_av_R_equivalents 0.0375
_diffrn_reflns_av_sigmaI/netI 0.0836
_diffrn_reflns_limit_h_max 16
_diffrn_reflns_limit_h_min -13
_diffrn_reflns_limit_k_max 27
_diffrn_reflns_limit_k_min -20
_diffrn_reflns_limit_l_max 25
_diffrn_reflns_limit_l_min -25
_diffrn_reflns_number 35056
_diffrn_reflns_theta_full 26.50
_diffrn_reflns_theta_max 38.63
_diffrn_reflns_theta_min 4.31
_exptl_absorpt_coefficient_mu 1.559
_exptl_absorpt_correction_T_max 0.847
_exptl_absorpt_correction_T_min 0.740
_exptl_absorpt_correction_type analytical
_exptl_absorpt_process_details '(CrysAlis RED; Oxford Diffraction, 2009)'
_exptl_crystal_colour colourless
_exptl_crystal_density_diffrn 2.097
_exptl_crystal_density_method 'not measured'
_exptl_crystal_description block
_exptl_crystal_F_000 1408
_exptl_crystal_size_max 0.20
_exptl_crystal_size_mid 0.15
_exptl_crystal_size_min 0.13
_refine_diff_density_max 0.522
_refine_diff_density_min -0.576
_refine_ls_extinction_coef 0.00172(5)
_refine_ls_extinction_expression Fc^*^=kFc[1+0.001xFc^2^\l^3^/sin(2\q)]^-1/4^
_refine_ls_extinction_method 'SHELXL97 (Sheldrick, 2008)'
_refine_ls_goodness_of_fit_ref 1.014
_refine_ls_hydrogen_treatment refxyz
_refine_ls_matrix_type full
_refine_ls_number_parameters 342
_refine_ls_number_reflns 10230
_refine_ls_number_restraints 20
_refine_ls_restrained_S_all 1.014
_refine_ls_R_factor_all 0.0791
_refine_ls_R_factor_gt 0.0296
_refine_ls_shift/su_max 0.001
_refine_ls_shift/su_mean 0.000
_refine_ls_structure_factor_coef Fsqd
_refine_ls_weighting_details 'calc w = 1/[\s^2^(Fo^2^)+(0.0080P)^2^+0.0000P] where P=(Fo^2^+2Fc^2^)/3'
_refine_ls_weighting_scheme calc
_refine_ls_wR_factor_gt 0.0436
_refine_ls_wR_factor_ref 0.0458
_reflns_number_gt 5268
_reflns_number_total 10230
_reflns_threshold_expression I>2\s(I)
_cod_data_source_file fn3115.cif
_cod_data_source_block V
_cod_original_sg_symbol_H-M 'P 21/c'
_cod_database_code 2018713
_cod_database_fobs_code 2018713

loop_
_symmetry_equiv_pos_as_xyz
'x, y, z'
'-x, y+1/2, -z+1/2'
'-x, -y, -z'
'x, -y-1/2, z-1/2'

loop_
_atom_site_type_symbol
_atom_site_label
_atom_site_fract_x
_atom_site_fract_y
_atom_site_fract_z
_atom_site_U_iso_or_equiv
_atom_site_adp_type
_atom_site_calc_flag
_atom_site_refinement_flags
_atom_site_occupancy
_atom_site_symmetry_multiplicity
_atom_site_disorder_assembly
_atom_site_disorder_group
K K1 0.52146(4) 0.531578(19) 0.38474(3) 0.01473(9) Uani d . 1 1 . .
K K2 0.48419(5) 0.537249(19) 0.86683(3) 0.01619(8) Uani d . 1 1 . .
K K3 0.33791(5) 0.74629(2) 0.45822(3) 0.01516(10) Uani d . 1 1 . .
K K4 0.66754(4) 0.74324(2) 0.29185(3) 0.01449(10) Uani d . 1 1 . .
K K5 0.99432(5) 0.609381(17) 0.37559(3) 0.01614(7) Uani d . 1 1 . .
K K6 0.01232(5) 0.608463(19) 0.87322(3) 0.02020(8) Uani d . 1 1 . .
P P1A 0.68446(5) 0.80915(3) 0.52440(3) 0.00932(9) Uani d . 1 1 . .
P P2A 0.69833(5) 0.67171(3) 0.54402(3) 0.00984(9) Uani d . 1 1 . .
O O1A 0.58257(10) 0.82265(6) 0.44387(6) 0.0129(2) Uani d . 1 1 . .
O O2A 0.82835(10) 0.84310(6) 0.50977(7) 0.0124(2) Uani d . 1 1 . .
O O3A 0.63012(11) 0.84384(6) 0.61706(7) 0.0124(2) Uani d D 1 1 . .
O O4A 0.75901(11) 0.63121(6) 0.46017(7) 0.0148(2) Uani d . 1 1 . .
O O5A 0.77743(10) 0.65587(6) 0.63683(7) 0.0125(2) Uani d . 1 1 . .
O O6A 0.54648(11) 0.64084(6) 0.54989(7) 0.0114(2) Uani d D 1 1 . .
P P1B 0.30606(5) 0.67771(3) 0.71479(3) 0.00993(10) Uani d . 1 1 . .
P P2B 0.31979(5) 0.81544(3) 0.72333(3) 0.01029(9) Uani d . 1 1 . .
O O1B 0.25288(11) 0.64489(6) 0.80453(7) 0.0170(3) Uani d . 1 1 . .
O O2B 0.21999(10) 0.65594(6) 0.62693(7) 0.0122(2) Uani d . 1 1 . .
O O3B 0.45706(11) 0.64639(6) 0.70607(7) 0.0124(2) Uani d D 1 1 . .
O O4B 0.42282(10) 0.83438(6) 0.80192(7) 0.0135(2) Uani d . 1 1 . .
O O5B 0.17710(10) 0.85160(6) 0.73404(7) 0.0129(2) Uani d . 1 1 . .
O O6B 0.37397(11) 0.84487(6) 0.62744(7) 0.0123(2) Uani d D 1 1 . .
O O1W 0.73045(14) 0.54825(8) 0.25297(8) 0.0207(3) Uani d D 1 1 . .
H H1W 0.7190(18) 0.5795(8) 0.2060(7) 0.031 Uiso d D 1 1 . .
H H2W 0.7827(14) 0.5107(8) 0.2330(11) 0.031 Uiso d D 1 1 . .
O O2W 0.29340(15) 0.47132(8) 0.24072(10) 0.0338(4) Uani d D 1 1 . .
H H3W 0.2452(17) 0.5153(7) 0.2438(14) 0.051 Uiso d D 1 1 . .
H H4W 0.264(2) 0.4346(9) 0.2771(11) 0.051 Uiso d D 1 1 . .
O O3W 0.25472(14) 0.54537(7) 0.48226(8) 0.0233(3) Uani d D 1 1 . .
H H5W 0.2482(19) 0.5744(9) 0.5308(7) 0.035 Uiso d D 1 1 . .
H H6W 0.2363(18) 0.4948(4) 0.4960(12) 0.035 Uiso d D 1 1 . .
O O4W 0.29251(15) 0.52545(8) 0.99951(9) 0.0292(3) Uani d D 1 1 . .
H H7W 0.284(2) 0.5610(9) 1.0423(9) 0.044 Uiso d D 1 1 . .
H H8W 0.2385(15) 0.4854(8) 1.0100(13) 0.044 Uiso d D 1 1 . .
O O5W 1.06221(14) 0.74461(6) 0.49587(9) 0.0153(3) Uani d D 1 1 . .
H H9W 1.0966(17) 0.7247(10) 0.5458(6) 0.023 Uiso d D 1 1 . .
H H10W 0.9880(9) 0.7686(9) 0.5076(11) 0.023 Uiso d D 1 1 . .
O O6W 0.94372(14) 0.74939(6) 0.25562(10) 0.0159(3) Uani d D 1 1 . .
H H11W 1.0149(10) 0.7244(9) 0.2396(11) 0.024 Uiso d D 1 1 . .
H H12W 0.9078(17) 0.7750(9) 0.2095(7) 0.024 Uiso d D 1 1 . .
O O7W 0.99641(14) 0.44671(8) 0.33041(14) 0.0213(6) Uani d PD 0.887(5) 1 . .
O O70W 1.0029(13) 0.4474(7) 0.3980(11) 0.026(4) Uiso d P 0.113(5) 1 . .
H H13W 0.9277(13) 0.4175(11) 0.3432(14) 0.039 Uiso d PD 0.887(5) 1 . .
H H14W 1.0685(12) 0.4221(12) 0.3503(15) 0.039 Uiso d PD 0.887(5) 1 . .
O O8W -0.0184(5) 0.44269(12) 0.8957(3) 0.0296(10) Uani d PD 0.830(14) 1 . .
O O80W 0.0232(13) 0.4427(6) 0.8650(9) 0.014(3) Uiso d P 0.170(14) 1 . .
H H15W -0.0673(17) 0.4178(11) 0.8544(10) 0.020 Uiso d PD 0.830(14) 1 . .
H H16W 0.0449(14) 0.4133(10) 0.9211(12) 0.020 Uiso d PD 0.830(14) 1 . .
H H3A 0.5483(10) 0.8608(19) 0.614(2) 0.020 Uiso d PD 0.50 1 A 1
H H6B 0.4594(5) 0.8379(19) 0.633(2) 0.020 Uiso d PD 0.50 1 B 1
H H6A 0.527(3) 0.6294(19) 0.6046(8) 0.020 Uiso d PD 0.50 1 C 2
H H3B 0.487(3) 0.6489(19) 0.6526(9) 0.020 Uiso d PD 0.50 1 D 2

loop_
_atom_site_aniso_label
_atom_site_aniso_U_11
_atom_site_aniso_U_22
_atom_site_aniso_U_33
_atom_site_aniso_U_12
_atom_site_aniso_U_13
_atom_site_aniso_U_23
K1 0.0187(2) 0.01193(15) 0.01359(18) -0.00030(15) 0.00069(17) 0.00101(14)
K2 0.0209(2) 0.01555(15) 0.01223(17) -0.00399(16) 0.00156(16) -0.00063(15)
K3 0.0093(2) 0.0251(2) 0.0111(2) -0.00117(13) 0.00089(18) -0.00038(13)
K4 0.0098(2) 0.0219(2) 0.0118(2) -0.00121(14) 0.00146(19) -0.00179(13)
K5 0.01644(17) 0.01238(15) 0.02019(16) 0.00085(17) 0.00703(14) 0.00012(17)
K6 0.0228(2) 0.01344(16) 0.02546(17) -0.00063(17) 0.01247(17) -0.00141(18)
P1A 0.0080(2) 0.0111(2) 0.00879(19) -0.00048(17) 0.00047(18) 0.00094(16)
P2A 0.0084(2) 0.0106(2) 0.0105(2) -0.00129(17) 0.00153(18) -0.00210(15)
O1A 0.0118(6) 0.0151(6) 0.0117(5) 0.0004(4) -0.0015(5) 0.0008(4)
O2A 0.0080(6) 0.0144(6) 0.0152(5) -0.0019(4) 0.0021(5) 0.0002(4)
O3A 0.0095(6) 0.0163(6) 0.0113(5) 0.0012(5) 0.0011(5) -0.0008(4)
O4A 0.0143(6) 0.0152(6) 0.0152(6) -0.0023(4) 0.0055(5) -0.0054(4)
O5A 0.0114(6) 0.0125(5) 0.0131(5) -0.0008(4) -0.0022(5) 0.0015(4)
O6A 0.0092(6) 0.0151(6) 0.0101(5) -0.0028(4) 0.0013(5) -0.0011(4)
P1B 0.0074(2) 0.0133(2) 0.0092(2) 0.00045(16) 0.00066(18) 0.00162(16)
P2B 0.0083(2) 0.0121(2) 0.0105(2) 0.00065(16) 0.00088(18) -0.00197(16)
O1B 0.0132(6) 0.0238(6) 0.0144(6) 0.0038(5) 0.0044(5) 0.0069(4)
O2B 0.0115(6) 0.0122(5) 0.0125(5) 0.0003(4) -0.0037(5) -0.0008(4)
O3B 0.0088(6) 0.0173(6) 0.0113(5) 0.0026(4) 0.0031(5) 0.0014(4)
O4B 0.0105(6) 0.0179(6) 0.0120(5) 0.0007(4) -0.0016(5) -0.0031(4)
O5B 0.0109(6) 0.0152(6) 0.0128(5) 0.0024(4) 0.0011(5) -0.0021(4)
O6B 0.0104(6) 0.0162(6) 0.0104(5) 0.0004(5) 0.0007(5) 0.0019(4)
O1W 0.0270(8) 0.0216(8) 0.0137(6) 0.0061(5) 0.0034(6) 0.0008(5)
O2W 0.0408(9) 0.0220(8) 0.0411(9) 0.0157(6) 0.0259(7) 0.0166(6)
O3W 0.0344(8) 0.0159(7) 0.0202(7) -0.0052(6) 0.0067(6) -0.0042(5)
O4W 0.0383(9) 0.0282(9) 0.0223(7) -0.0070(6) 0.0125(7) -0.0020(6)
O5W 0.0108(8) 0.0200(8) 0.0150(7) 0.0041(5) 0.0014(7) 0.0034(5)
O6W 0.0116(8) 0.0190(8) 0.0172(7) 0.0043(4) 0.0017(7) 0.0051(4)
O7W 0.0121(8) 0.0128(8) 0.0392(13) -0.0022(5) 0.0013(7) 0.0012(6)
O8W 0.0352(18) 0.0160(9) 0.0352(18) 0.0058(8) -0.0217(16) -0.0046(8)

loop_
_atom_type_symbol
_atom_type_description
_atom_type_scat_dispersion_real
_atom_type_scat_dispersion_imag
_atom_type_scat_source
O O 0.0106 0.0060 'International Tables Vol C Tables 4.2.6.8 and 6.1.1.4'
H H 0.0000 0.0000 'International Tables Vol C Tables 4.2.6.8 and 6.1.1.4'
P P 0.1023 0.0942 'International Tables Vol C Tables 4.2.6.8 and 6.1.1.4'
K K 0.2009 0.2494 'International Tables Vol C Tables 4.2.6.8 and 6.1.1.4'

loop_
_geom_angle_atom_site_label_1
_geom_angle_atom_site_label_2
_geom_angle_atom_site_label_3
_geom_angle_site_symmetry_1
_geom_angle_site_symmetry_3
_geom_angle
_geom_angle_publ_flag
O1A P1A O2A . . 114.83(6) yes
O1A P1A O3A . . 111.88(7) yes
O2A P1A O3A . . 110.44(7) yes
O1A P1A P2A . . 105.90(4) yes
O2A P1A P2A . . 108.25(4) yes
O3A P1A P2A . . 104.88(5) yes
O4A P2A O5A . . 115.49(7) yes
O4A P2A O6A . . 108.71(7) yes
O5A P2A O6A . . 109.82(7) yes
O4A P2A P1A . . 109.72(5) yes
O5A P2A P1A . . 107.43(4) yes
O6A P2A P1A . . 105.17(4) yes
O1B P1B O2B . . 115.98(7) yes
O1B P1B O3B . . 109.01(7) yes
O2B P1B O3B . . 110.14(7) yes
O1B P1B P2B . . 108.37(5) yes
O2B P1B P2B . . 107.52(4) yes
O3B P1B P2B . . 105.26(5) yes
O4B P2B O5B . . 115.44(6) yes
O4B P2B O6B . . 111.27(7) yes
O5B P2B O6B . . 109.14(7) yes
O4B P2B P1B . . 106.06(4) yes
O5B P2B P1B . . 108.98(4) yes
O6B P2B P1B . . 105.41(4) yes
O4B K1 O1W 4_575 . 83.06(4) ?
O4B K1 O6A 4_575 . 84.93(4) ?
O1W K1 O6A . . 116.80(4) ?
O4B K1 O6A 4_575 3_666 144.22(4) ?
O1W K1 O6A . 3_666 118.23(3) ?
O6A K1 O6A . 3_666 106.80(4) ?
O4B K1 O4A 4_575 . 90.25(4) ?
O1W K1 O4A . . 68.06(4) ?
O6A K1 O4A . . 50.18(4) ?
O6A K1 O4A 3_666 . 123.51(4) ?
O4B K1 O3W 4_575 . 81.24(4) ?
O1W K1 O3W . . 163.22(4) ?
O6A K1 O3W . . 67.66(4) ?
O6A K1 O3W 3_666 . 72.93(3) ?
O4A K1 O3W . . 117.78(4) ?
O4B K1 O3W 4_575 3_666 147.56(3) ?
O1W K1 O3W . 3_666 86.81(4) ?
O6A K1 O3W . 3_666 72.36(4) ?
O6A K1 O3W 3_666 3_666 66.67(3) ?
O4A K1 O3W . 3_666 57.44(4) ?
O3W K1 O3W . 3_666 109.71(4) ?
O4B K1 O3B 4_575 3_666 124.91(4) ?
O1W K1 O3B . 3_666 74.79(3) ?
O6A K1 O3B . 3_666 149.96(3) ?
O6A K1 O3B 3_666 3_666 47.76(3) ?
O4A K1 O3B . 3_666 124.44(3) ?
O3W K1 O3B . 3_666 109.79(3) ?
O3W K1 O3B 3_666 3_666 81.25(4) ?
O4B K1 O2W 4_575 . 72.73(4) ?
O1W K1 O2W . . 95.32(5) ?
O6A K1 O2W . . 138.32(4) ?
O6A K1 O2W 3_666 . 76.69(3) ?
O4A K1 O2W . . 157.89(3) ?
O3W K1 O2W . . 74.35(4) ?
O3W K1 O2W 3_666 . 139.11(4) ?
O3B K1 O2W 3_666 . 60.30(3) ?
O4B K1 K1 4_575 3_666 127.50(3) ?
O1W K1 K1 . 3_666 140.79(4) ?
O6A K1 K1 . 3_666 53.66(3) ?
O6A K1 K1 3_666 3_666 53.15(2) ?
O4A K1 K1 . 3_666 85.95(4) ?
O3W K1 K1 . 3_666 55.61(4) ?
O3W K1 K1 3_666 3_666 54.09(4) ?
O3B K1 K1 3_666 3_666 99.09(3) ?
O2W K1 K1 . 3_666 115.51(4) ?
O4B K1 K2 4_575 3_666 78.63(3) ?
O1W K1 K2 . 3_666 50.77(4) ?
O6A K1 K2 . 3_666 160.31(2) ?
O6A K1 K2 3_666 3_666 92.89(3) ?
O4A K1 K2 . 3_666 118.58(4) ?
O3W K1 K2 . 3_666 119.62(4) ?
O3W K1 K2 3_666 3_666 117.46(4) ?
O3B K1 K2 3_666 3_666 48.328(19) ?
O2W K1 K2 . 3_666 45.35(3) ?
K1 K1 K2 3_666 3_666 146.03(2) ?
O1A K2 O2W 4_576 3_666 89.90(4) ?
O1A K2 O4W 4_576 . 90.49(4) ?
O2W K2 O4W 3_666 . 168.27(5) ?
O1A K2 O3B 4_576 . 81.83(4) ?
O2W K2 O3B 3_666 . 67.48(4) ?
O4W K2 O3B . . 124.16(4) ?
O1A K2 O1B 4_576 . 84.49(4) ?
O2W K2 O1B 3_666 . 118.39(4) ?
O4W K2 O1B . . 73.30(4) ?
O3B K2 O1B . . 50.97(4) ?
O1A K2 O1W 4_576 3_666 149.08(4) ?
O2W K2 O1W 3_666 3_666 101.74(5) ?
O4W K2 O1W . 3_666 83.73(5) ?
O3B K2 O1W . 3_666 76.58(5) ?
O1B K2 O1W . 3_666 64.73(4) ?
O1A K2 O4W 4_576 3_667 76.47(4) ?
O2W K2 O4W 3_666 3_667 77.17(5) ?
O4W K2 O4W . 3_667 91.54(5) ?
O3B K2 O4W . 3_667 138.25(4) ?
O1B K2 O4W . 3_667 155.61(4) ?
O1W K2 O4W 3_666 3_667 133.84(4) ?
O1A K2 O3A 4_576 2_646 150.86(3) ?
O2W K2 O3A 3_666 2_646 106.19(4) ?
O4W K2 O3A . 2_646 68.88(3) ?
O3B K2 O3A . 2_646 126.55(4) ?
O1B K2 O3A . 2_646 107.57(4) ?
O1W K2 O3A 3_666 2_646 51.96(3) ?
O4W K2 O3A 3_667 2_646 83.51(4) ?
O1A K2 O6B 4_576 2_646 127.58(4) ?
O2W K2 O6B 3_666 2_646 68.20(3) ?
O4W K2 O6B . 2_646 102.55(4) ?
O3B K2 O6B . 2_646 125.63(4) ?
O1B K2 O6B . 2_646 147.92(3) ?
O1W K2 O6B 3_666 2_646 83.25(4) ?
O4W K2 O6B 3_667 2_646 52.98(3) ?
O3A K2 O6B 2_646 2_646 44.81(3) ?
O1A K2 K1 4_576 3_666 129.28(3) ?
O2W K2 K1 3_666 3_666 54.24(5) ?
O4W K2 K1 . 3_666 132.11(4) ?
O3B K2 K1 . 3_666 53.39(3) ?
O1B K2 K1 . 3_666 84.06(4) ?
O1W K2 K1 3_666 3_666 48.38(4) ?
O4W K2 K1 3_667 3_666 119.84(4) ?
O3A K2 K1 2_646 3_666 79.16(3) ?
O6B K2 K1 2_646 3_666 75.52(3) ?
O1A K3 O4B . 4_575 80.74(4) ?
O1A K3 O5W . 1_455 153.28(3) ?
O4B K3 O5W 4_575 1_455 119.39(5) ?
O1A K3 O1B . 4_575 84.16(4) ?
O4B K3 O1B 4_575 4_575 74.40(4) ?
O5W K3 O1B 1_455 4_575 84.93(5) ?
O1A K3 O6A . . 71.65(4) ?
O4B K3 O6A 4_575 . 82.93(4) ?
O5W K3 O6A 1_455 . 124.89(4) ?
O1B K3 O6A 4_575 . 149.20(4) ?
O1A K3 O6B . . 75.78(4) ?
O4B K3 O6B 4_575 . 155.28(4) ?
O5W K3 O6B 1_455 . 85.33(5) ?
O1B K3 O6B 4_575 . 110.33(4) ?
O6A K3 O6B . . 82.45(4) ?
O1A K3 O2B . . 129.23(4) ?
O4B K3 O2B 4_575 . 124.91(4) ?
O5W K3 O2B 1_455 . 55.84(4) ?
O1B K3 O2B 4_575 . 140.65(3) ?
O6A K3 O2B . . 69.90(4) ?
O6B K3 O2B . . 67.49(4) ?
O1A K3 O3W . . 131.51(3) ?
O4B K3 O3W 4_575 . 74.24(4) ?
O5W K3 O3W 1_455 . 73.92(3) ?
O1B K3 O3W 4_575 . 126.00(4) ?
O6A K3 O3W . . 64.64(4) ?
O6B K3 O3W . . 116.50(4) ?
O2B K3 O3W . . 51.01(3) ?
O1A K4 O4B . 4_575 81.80(4) ?
O1A K4 O6W . . 118.61(5) ?
O4B K4 O6W 4_575 . 154.02(3) ?
O1A K4 O3A . 4_575 154.81(4) ?
O4B K4 O3A 4_575 4_575 75.91(4) ?
O6W K4 O3A . 4_575 86.20(5) ?
O1A K4 O3B . 4_575 80.27(4) ?
O4B K4 O3B 4_575 4_575 71.70(4) ?
O6W K4 O3B . 4_575 124.70(4) ?
O3A K4 O3B 4_575 4_575 81.69(4) ?
O1A K4 O5A . 4_575 120.01(4) ?
O4B K4 O5A 4_575 4_575 129.34(4) ?
O6W K4 O5A . 4_575 56.76(4) ?
O3A K4 O5A 4_575 4_575 68.36(4) ?
O3B K4 O5A 4_575 4_575 68.67(4) ?
O1A K4 O4A . . 73.35(4) ?
O4B K4 O4A 4_575 . 85.48(4) ?
O6W K4 O4A . . 85.57(5) ?
O3A K4 O4A 4_575 . 115.81(4) ?
O3B K4 O4A 4_575 . 147.27(3) ?
O5A K4 O4A 4_575 . 142.23(3) ?
O1A K4 O1W . . 131.37(3) ?
O4B K4 O1W 4_575 . 75.59(4) ?
O6W K4 O1W . . 78.64(3) ?
O3A K4 O1W 4_575 . 53.41(3) ?
O3B K4 O1W 4_575 . 129.53(4) ?
O5A K4 O1W 4_575 . 107.53(4) ?
O4A K4 O1W . . 62.55(3) ?
O70W K5 O7W . . 21.5(3) ?
O70W K5 O4A . . 95.4(3) ?
O7W K5 O4A . . 104.73(4) ?
O70W K5 O5W . . 132.0(4) ?
O7W K5 O5W . . 152.07(5) ?
O4A K5 O5W . . 78.57(4) ?
O70W K5 O6W . . 148.5(4) ?
O7W K5 O6W . . 127.34(6) ?
O4A K5 O6W . . 92.95(4) ?
O5W K5 O6W . . 79.43(4) ?
O70W K5 O5B . 4_675 106.7(3) ?
O7W K5 O5B . 4_675 91.11(4) ?
O4A K5 O5B . 4_675 151.95(4) ?
O5W K5 O5B . 4_675 98.25(4) ?
O6W K5 O5B . 4_675 59.27(4) ?
O70W K5 O3W . 1_655 65.8(3) ?
O7W K5 O3W . 1_655 77.87(5) ?
O4A K5 O3W . 1_655 121.33(4) ?
O5W K5 O3W . 1_655 76.99(4) ?
O6W K5 O3W . 1_655 132.56(4) ?
O5B K5 O3W 4_675 1_655 84.20(4) ?
O70W K5 O1W . . 78.0(3) ?
O7W K5 O1W . . 65.65(4) ?
O4A K5 O1W . . 66.80(4) ?
O5W K5 O1W . . 136.85(4) ?
O6W K5 O1W . . 77.56(5) ?
O5B K5 O1W 4_675 . 100.55(4) ?
O3W K5 O1W 1_655 . 143.20(3) ?
O70W K5 O70W . 3_766 67.6(5) ?
O7W K5 O70W . 3_766 89.0(2) ?
O4A K5 O70W . 3_766 63.9(2) ?
O5W K5 O70W . 3_766 67.2(2) ?
O6W K5 O70W . 3_766 142.0(2) ?
O5B K5 O70W 4_675 3_766 140.8(2) ?
O3W K5 O70W 1_655 3_766 57.5(2) ?
O1W K5 O70W . 3_766 115.0(2) ?
O70W K5 K4 . . 125.9(3) ?
O7W K5 K4 . . 117.14(4) ?
O4A K5 K4 . . 51.32(3) ?
O5W K5 K4 . . 86.96(4) ?
O6W K5 K4 . . 44.40(3) ?
O5B K5 K4 4_675 . 100.91(3) ?
O3W K5 K4 1_655 . 163.74(3) ?
O1W K5 K4 . . 51.51(3) ?
O70W K5 K4 3_766 . 113.8(2) ?
O70W K5 K3 . 1_655 117.5(3) ?
O7W K5 K3 . 1_655 124.29(4) ?
O4A K5 K3 . 1_655 120.39(3) ?
O5W K5 K3 . 1_655 42.15(3) ?
O6W K5 K3 . 1_655 83.36(4) ?
O5B K5 K3 4_675 1_655 64.18(3) ?
O3W K5 K3 1_655 1_655 52.05(3) ?
O1W K5 K3 . 1_655 160.09(3) ?
O70W K5 K3 3_766 1_655 83.7(2) ?
K4 K5 K3 . 1_655 116.23(3) ?
O70W K5 K6 . 4_675 172.2(3) ?
O7W K5 K6 . 4_675 164.90(4) ?
O4A K5 K6 . 4_675 84.85(2) ?
O5W K5 K6 . 4_675 40.39(3) ?
O6W K5 K6 . 4_675 39.03(3) ?
O5B K5 K6 4_675 4_675 75.66(2) ?
O3W K5 K6 1_655 4_675 107.42(3) ?
O1W K5 K6 . 4_675 109.11(2) ?
O70W K5 K6 3_766 4_675 105.8(2) ?
K4 K5 K6 . 4_675 59.832(17) ?
K3 K5 K6 1_655 4_675 56.395(15) ?
O80W K6 O8W . . 13.4(2) ?
O80W K6 O1B . . 99.2(3) ?
O8W K6 O1B . . 111.47(13) ?
O80W K6 O2A . 4_476 109.2(4) ?
O8W K6 O2A . 4_476 95.77(14) ?
O1B K6 O2A . 4_476 143.43(4) ?
O80W K6 O6W . 4_476 139.5(3) ?
O8W K6 O6W . 4_476 144.75(6) ?
O1B K6 O6W . 4_476 78.18(4) ?
O2A K6 O6W 4_476 4_476 93.69(4) ?
O80W K6 O5W . 4_476 143.8(3) ?
O8W K6 O5W . 4_476 135.91(10) ?
O1B K6 O5W . 4_476 86.09(4) ?
O2A K6 O5W 4_476 4_476 57.39(4) ?
O6W K6 O5W 4_476 4_476 76.66(4) ?
O80W K6 O7W . 3_666 70.9(3) ?
O8W K6 O7W . 3_666 80.79(11) ?
O1B K6 O7W . 3_666 71.71(5) ?
O2A K6 O7W 4_476 3_666 139.03(4) ?
O6W K6 O7W 4_476 3_666 70.03(5) ?
O5W K6 O7W 4_476 3_666 142.89(4) ?
O80W K6 O8W . 3_567 79.1(3) ?
O8W K6 O8W . 3_567 69.28(11) ?
O1B K6 O8W . 3_567 116.15(9) ?
O2A K6 O8W 4_476 3_567 50.81(8) ?
O6W K6 O8W 4_476 3_567 138.71(5) ?
O5W K6 O8W 4_476 3_567 66.70(5) ?
O7W K6 O8W 3_666 3_567 149.93(4) ?
O80W K6 K3 . 4_576 122.9(2) ?
O8W K6 K3 . 4_576 127.62(6) ?
O1B K6 K3 . 4_576 45.37(3) ?
O2A K6 K3 4_476 4_576 98.69(3) ?
O6W K6 K3 4_476 4_576 84.01(4) ?
O5W K6 K3 4_476 4_576 43.09(3) ?
O7W K6 K3 3_666 4_576 115.78(4) ?
O8W K6 K3 3_567 4_576 82.08(7) ?
O80W K6 K4 . 4_476 125.0(2) ?
O8W K6 K4 . 4_476 119.10(8) ?
O1B K6 K4 . 4_476 118.97(3) ?
O2A K6 K4 4_476 4_476 61.37(3) ?
O6W K6 K4 4_476 4_476 40.79(3) ?
O5W K6 K4 4_476 4_476 80.68(4) ?
O7W K6 K4 3_666 4_476 84.58(4) ?
O8W K6 K4 3_567 4_476 112.13(8) ?
K3 K6 K4 4_576 4_476 111.99(3) ?
O80W K6 K5 . 4_476 177.8(3) ?
O8W K6 K5 . 4_476 168.18(14) ?
O1B K6 K5 . 4_476 79.80(2) ?
O2A K6 K5 4_476 4_476 72.50(2) ?
O6W K6 K5 4_476 4_476 38.44(3) ?
O5W K6 K5 4_476 4_476 38.22(3) ?
O7W K6 K5 3_666 4_476 106.95(3) ?
O8W K6 K5 3_567 4_476 103.06(3) ?
K3 K6 K5 4_576 4_476 57.641(17) ?
K4 K6 K5 4_476 4_476 54.352(15) ?
O80W K6 K2 . . 73.8(3) ?
O8W K6 K2 . . 83.42(11) ?
O1B K6 K2 . . 33.62(3) ?
O2A K6 K2 4_476 . 136.50(4) ?
O6W K6 K2 4_476 . 111.80(4) ?
O5W K6 K2 4_476 . 93.77(4) ?
O7W K6 K2 3_666 . 84.00(5) ?
O8W K6 K2 3_567 . 89.60(9) ?
K3 K6 K2 4_576 . 52.60(2) ?
K4 K6 K2 4_476 . 152.585(15) ?
K5 K6 K2 4_476 . 105.968(10) ?
P1A O1A K2 . 4_575 131.11(6) ?
P1A O1A K3 . . 115.57(6) ?
K2 O1A K3 4_575 . 95.78(4) ?
P1A O1A K4 . . 110.21(6) ?
K2 O1A K4 4_575 . 99.52(4) ?
K3 O1A K4 . . 99.51(5) ?
P1A O2A K6 . 4_675 143.94(6) ?
P1A O3A K4 . 4_576 123.40(6) ?
P1A O3A K2 . 2_656 121.36(5) ?
K4 O3A K2 4_576 2_656 114.33(4) ?
P1A O3A H3A . . 116(2) ?
K4 O3A H3A 4_576 . 106(2) ?
K2 O3A H3A 2_656 . 52(2) ?
P2A O4A K5 . . 142.85(6) ?
P2A O4A K1 . . 100.81(6) ?
K5 O4A K1 . . 115.96(4) ?
P2A O4A K4 . . 106.16(6) ?
K5 O4A K4 . . 86.31(4) ?
K1 O4A K4 . . 79.82(4) ?
P2A O5A K4 . 4_576 112.62(5) ?
P2A O6A K3 . . 116.28(5) ?
P2A O6A K1 . . 100.30(6) ?
K3 O6A K1 . . 86.36(4) ?
P2A O6A K1 . 3_666 121.96(5) ?
K3 O6A K1 . 3_666 120.55(4) ?
K1 O6A K1 . 3_666 73.20(4) ?
P2A O6A H6A . . 112(2) ?
K3 O6A H6A . . 111(2) ?
K1 O6A H6A . . 129(2) ?
K1 O6A H6A 3_666 . 56(2) ?
P1B O1B K6 . . 137.87(7) ?
P1B O1B K3 . 4_576 110.96(6) ?
K6 O1B K3 . 4_576 93.84(4) ?
P1B O1B K2 . . 99.76(6) ?
K6 O1B K2 . . 116.25(4) ?
K3 O1B K2 4_576 . 85.39(4) ?
P1B O2B K3 . . 109.92(6) ?
P1B O3B K2 . . 99.92(6) ?
P1B O3B K4 . 4_576 115.07(6) ?
K2 O3B K4 . 4_576 88.77(4) ?
P1B O3B K1 . 3_666 113.69(6) ?
K2 O3B K1 . 3_666 78.29(4) ?
K4 O3B K1 4_576 3_666 130.98(4) ?
P1B O3B H3B . . 116(2) ?
K2 O3B H3B . . 138(2) ?
K4 O3B H3B 4_576 . 95(2) ?
K1 O3B H3B 3_666 . 68(2) ?
P2B O4B K1 . 4_576 136.71(6) ?
P2B O4B K4 . 4_576 115.44(6) ?
K1 O4B K4 4_576 4_576 94.85(4) ?
P2B O4B K3 . 4_576 108.01(6) ?
K1 O4B K3 4_576 4_576 96.76(4) ?
K4 O4B K3 4_576 4_576 97.94(5) ?
P2B O5B K5 . 4_476 139.83(6) ?
P2B O6B K3 . . 123.40(6) ?
P2B O6B K2 . 2_656 113.75(5) ?
K3 O6B K2 . 2_656 122.73(4) ?
P2B O6B H6B . . 105(2) ?
K3 O6B H6B . . 95(2) ?
K2 O6B H6B 2_656 . 73(2) ?
K1 O1W K2 . 3_666 80.85(4) ?
K1 O1W K4 . . 79.74(3) ?
K2 O1W K4 3_666 . 113.75(4) ?
K1 O1W K5 . . 103.85(5) ?
K2 O1W K5 3_666 . 169.38(5) ?
K4 O1W K5 . . 76.67(3) ?
K1 O1W H1W . . 121.2(13) ?
K2 O1W H1W 3_666 . 74.5(12) ?
K4 O1W H1W . . 63.9(11) ?
K5 O1W H1W . . 110.0(12) ?
K1 O1W H2W . . 128.8(12) ?
K2 O1W H2W 3_666 . 84.5(12) ?
K4 O1W H2W . . 149.7(12) ?
K5 O1W H2W . . 85.2(12) ?
H1W O1W H2W . . 101.1(17) ?
K2 O2W K1 3_666 . 80.41(5) ?
K2 O2W H3W 3_666 . 122.2(14) ?
K1 O2W H3W . . 95.6(14) ?
K2 O2W H4W 3_666 . 128.7(14) ?
K1 O2W H4W . . 92.6(14) ?
H3W O2W H4W . . 109(2) ?
K1 O3W K5 . 1_455 119.91(5) ?
K1 O3W K1 . 3_666 70.29(4) ?
K5 O3W K1 1_455 3_666 169.35(5) ?
K1 O3W K3 . . 78.32(3) ?
K5 O3W K3 1_455 . 80.44(3) ?
K1 O3W K3 3_666 . 105.83(4) ?
K1 O3W H5W . . 121.9(13) ?
K5 O3W H5W 1_455 . 98.3(13) ?
K1 O3W H5W 3_666 . 77.0(12) ?
K3 O3W H5W . . 66.1(12) ?
K1 O3W H6W . . 103.9(13) ?
K5 O3W H6W 1_455 . 104.3(13) ?
K1 O3W H6W 3_666 . 68.6(12) ?
K3 O3W H6W . . 172.4(12) ?
H5W O3W H6W . . 106.9(17) ?
K2 O4W K2 . 3_667 88.46(5) ?
K2 O4W H7W . . 124.0(14) ?
K2 O4W H7W 3_667 . 80.7(13) ?
K2 O4W H8W . . 129.1(14) ?
K2 O4W H8W 3_667 . 94.5(13) ?
H7W O4W H8W . . 106.5(19) ?
K3 O5W K5 1_655 . 95.03(5) ?
K3 O5W K6 1_655 4_675 90.45(4) ?
K5 O5W K6 . 4_675 101.38(5) ?
K3 O5W H9W 1_655 . 79.7(12) ?
K5 O5W H9W . . 108.7(12) ?
K6 O5W H9W 4_675 . 149.0(12) ?
K3 O5W H10W 1_655 . 152.7(12) ?
K5 O5W H10W . . 106.6(12) ?
K6 O5W H10W 4_675 . 69.5(11) ?
H9W O5W H10W . . 107.8(17) ?
K4 O6W K5 . . 89.95(5) ?
K4 O6W K6 . 4_675 96.68(5) ?
K5 O6W K6 . 4_675 102.52(6) ?
K4 O6W H11W . . 149.3(12) ?
K5 O6W H11W . . 71.5(12) ?
K6 O6W H11W 4_675 . 110.9(12) ?
K4 O6W H12W . . 78.2(13) ?
K5 O6W H12W . . 155.8(12) ?
K6 O6W H12W 4_675 . 99.8(12) ?
H11W O6W H12W . . 108.9(17) ?
O70W O7W K5 . . 75.2(7) ?
O70W O7W K6 . 3_666 164.0(7) ?
K5 O7W K6 . 3_666 120.77(6) ?
O70W O7W H13W . . 78.4(15) ?
K5 O7W H13W . . 117.4(14) ?
K6 O7W H13W 3_666 . 94.0(15) ?
O70W O7W H14W . . 69.5(15) ?
K5 O7W H14W . . 112.2(14) ?
K6 O7W H14W 3_666 . 100.4(15) ?
H13W O7W H14W . . 109.5(19) ?
O7W O70W K5 . . 83.3(8) ?
O7W O70W K5 . 3_766 163.8(9) ?
K5 O70W K5 . 3_766 112.4(5) ?
O7W O70W H13W . . 45.6(8) ?
K5 O70W H13W . . 107.6(12) ?
K5 O70W H13W 3_766 . 122.0(10) ?
O7W O70W H14W . . 49.2(8) ?
K5 O70W H14W . . 108.2(14) ?
K5 O70W H14W 3_766 . 124.2(12) ?
H13W O70W H14W . . 77.3(14) ?
O80W O8W K6 . . 80.2(11) ?
O80W O8W K6 . 3_567 136.0(10) ?
K6 O8W K6 . 3_567 110.72(11) ?
O80W O8W H15W . . 82.0(16) ?
K6 O8W H15W . . 115.8(13) ?
K6 O8W H15W 3_567 . 124.2(14) ?
O80W O8W H16W . . 79.5(15) ?
K6 O8W H16W . . 120.6(14) ?
K6 O8W H16W 3_567 . 58.0(14) ?
H15W O8W H16W . . 115.5(18) ?
O8W O80W K6 . . 86.4(11) ?
O8W O80W H15W . . 59.1(12) ?
K6 O80W H15W . . 111.8(14) ?
O8W O80W H16W . . 60.8(13) ?
K6 O80W H16W . . 117.1(15) ?
H15W O80W H16W . . 95.8(17) ?

loop_
_geom_bond_atom_site_label_1
_geom_bond_atom_site_label_2
_geom_bond_site_symmetry_2
_geom_bond_distance
_geom_bond_publ_flag
P1A P2A . 2.1830(10) yes
P1A O1A . 1.5051(13) yes
P1A O2A . 1.5245(11) yes
P1A O3A . 1.5596(12) yes
P2A O4A . 1.5123(11) yes
P2A O5A . 1.5313(12) yes
P2A O6A . 1.5633(12) yes
P1B P2B . 2.1729(11) yes
P1B O1B . 1.5084(12) yes
P1B O2B . 1.5233(12) yes
P1B O3B . 1.5623(12) yes
P2B O4B . 1.5062(12) yes
P2B O5B . 1.5169(12) yes
P2B O6B . 1.5736(12) yes
K1 O4A . 2.9573(14) yes
K1 O6A . 2.9367(14) yes
K1 O6A 3_666 2.9561(14) yes
K1 O3B 3_666 3.1011(14) yes
K1 O4B 4_575 2.5844(13) yes
K1 O1W . 2.8644(18) yes
K1 O2W . 3.113(2) yes
K1 O3W . 3.0229(18) yes
K1 O3W 3_666 3.0798(18) yes
K2 O1B . 2.9243(14) yes
K2 O3B . 2.8858(14) yes
K2 O1A 4_576 2.6271(13) yes
K2 O3A 2_646 3.2511(15) yes
K2 O6B 2_646 3.3252(15) yes
K2 O4W . 2.7447(18) yes
K2 O1W 3_666 2.9680(17) yes
K2 O2W 3_666 2.7292(17) yes
K2 O4W 3_667 3.0011(19) yes
K3 O1A . 2.6860(13) yes
K3 O6A . 2.8917(14) yes
K3 O2B . 3.0872(15) yes
K3 O6B . 2.8974(14) yes
K3 O1B 4_575 2.8885(14) yes
K3 O4B 4_575 2.7487(14) yes
K3 O3W . 3.2844(17) yes
K3 O5W 1_455 2.7666(17) yes
K4 O1A . 2.6883(14) yes
K4 O4A . 3.0942(15) yes
K4 O3A 4_575 2.8755(15) yes
K4 O5A 4_575 2.9823(14) yes
K4 O3B 4_575 2.9151(14) yes
K4 O4B 4_575 2.6888(13) yes
K4 O1W . 3.1821(17) yes
K4 O6W . 2.7678(17) yes
K5 O4A . 2.6714(15) yes
K5 O5B 4_675 2.8409(15) yes
K5 O1W . 3.1956(19) yes
K5 O5W . 2.8025(15) yes
K5 O6W . 2.8282(14) yes
K5 O7W . 2.6400(17) yes
K5 O70W . 2.569(12) ?
K5 O3W 1_655 3.0709(18) yes
K5 O70W 3_766 3.382(16) ?
K6 O1B . 2.6515(14) yes
K6 O2A 4_476 2.8313(15) yes
K6 O8W . 2.646(3) yes
K6 O5W 4_476 2.9354(14) yes
K6 O6W 4_476 2.8646(15) yes
K6 O7W 3_666 3.059(2) yes
K6 O8W 3_567 3.426(5) yes
K6 O80W . 2.612(10) ?
K1 K1 3_666 3.5134(15) yes
K1 K2 3_666 3.7829(16) yes
K1 K3 . 3.9884(13) yes
K1 K4 . 3.8839(13) yes
K1 K5 . 4.7748(15) .
K2 K1 3_666 3.7829(16) .
K2 K2 3_667 4.0122(17) yes
K2 K3 4_576 3.9418(13) yes
K2 K4 4_576 4.0577(13) yes
K2 K6 . 4.7371(15) .
K3 K2 4_575 3.9418(13) .
K3 K4 . 4.1022(17) yes
K3 K5 1_455 4.1071(13) yes
K3 K6 4_575 4.0495(13) yes
K4 K2 4_575 4.0577(13) .
K4 K5 . 3.9556(13) yes
K4 K6 4_675 4.2085(13) yes
K5 K3 1_655 4.1071(13) .
K5 K5 3_766 4.9675(16) .
K5 K6 4_675 4.4406(17) yes
K5 K6 3_666 4.9584(15) .
K6 K3 4_576 4.0495(13) .
K6 K4 4_476 4.2085(13) .
K6 K5 4_476 4.4406(17) .
K6 K5 3_666 4.9584(15) .
O1A K2 4_575 2.6271(13) ?
O2A K6 4_675 2.8313(15) ?
O3A K4 4_576 2.8755(14) ?
O3A K2 2_656 3.2511(15) ?
O3A H3A . 0.84 ?
O5A K4 4_576 2.9823(14) ?
O6A K1 3_666 2.9561(14) ?
O6A H6A . 0.84 ?
O1B K3 4_576 2.8886(14) ?
O3B K4 4_576 2.9151(14) ?
O3B K1 3_666 3.1011(14) ?
O3B H3B . 0.84 ?
O4B K1 4_576 2.5845(13) ?
O4B K4 4_576 2.6888(13) ?
O4B K3 4_576 2.7487(14) ?
O5B K5 4_476 2.8409(16) ?
O6B K2 2_656 3.3251(15) ?
O6B H6B . 0.84 ?
O1W K2 3_666 2.9680(17) ?
O1W H1W . 0.84 ?
O1W H2W . 0.84 ?
O2W K2 3_666 2.7292(17) ?
O2W H3W . 0.84 ?
O2W H4W . 0.84 ?
O3W K5 1_455 3.0710(18) ?
O3W K1 3_666 3.0798(18) ?
O3W H5W . 0.84 ?
O3W H6W . 0.84 ?
O4W K2 3_667 3.001(2) ?
O4W H7W . 0.84 ?
O4W H8W . 0.84 ?
O5W K3 1_655 2.7666(17) ?
O5W K6 4_675 2.9354(14) ?
O5W H9W . 0.84 ?
O5W H10W . 0.84 ?
O6W K6 4_675 2.8646(15) ?
O6W H11W . 0.84 ?
O6W H12W . 0.84 ?
O7W K6 3_666 3.059(2) ?
O7W H13W . 0.84 ?
O7W H14W . 0.84 ?
O70W K5 3_766 3.382(16) ?
O8W K6 3_567 3.426(5) ?
O8W H15W . 0.84 ?
O8W H16W . 0.84 ?

loop_
_geom_hbond_atom_site_label_D
_geom_hbond_atom_site_label_H
_geom_hbond_atom_site_label_A
_geom_hbond_site_symmetry_A
_geom_hbond_distance_DH
_geom_hbond_distance_HA
_geom_hbond_distance_DA
_geom_hbond_angle_DHA
O3A H3A O6B . 0.84 1.74 2.5075(15) 152
O6A H6A O3B . 0.84 1.67 2.4555(15) 156
O3B H3B O6A . 0.84 1.62 2.4555(15) 173
O6B H6B O3A . 0.84 1.69 2.5075(15) 163
O1W H1W O3A 4_575 0.84 1.93 2.7361(18) 160
O1W H2W O1B 3_666 0.84 2.53 3.1545(19) 132
O2W H3W O5B 4_575 0.84 2.20 3.0061(18) 162
O2W H4W O5A 3_666 0.84 1.94 2.7772(17) 172
O3W H5W O2B . 0.84 1.92 2.7492(17) 170
O3W H6W O4A 3_666 0.84 2.08 2.9030(18) 166
O4W H7W O6B 4_576 0.84 2.09 2.8367(18) 148
O4W H8W O2A 2_646 0.84 2.34 3.1002(19) 150
O5W H9W O2B 1_655 0.84 1.96 2.7554(18) 158
O5W H10W O2A . 0.84 1.95 2.7704(17) 166
O6W H11W O5B 4_675 0.84 1.99 2.8033(17) 164
O6W H12W O5A 4_575 0.84 1.94 2.7395(18) 159
O7W H13W O2B 3_666 0.84 1.91 2.7489(18) 176
O7W H14W O5A 3_766 0.84 1.94 2.7529(18) 162
O8W H15W O5B 2_546 0.84 1.93 2.767(2) 175
O8W H16W O2A 2_646 0.84 1.90 2.737(2) 173

loop_
_geom_torsion_atom_site_label_1
_geom_torsion_atom_site_label_2
_geom_torsion_atom_site_label_3
_geom_torsion_atom_site_label_4
_geom_torsion_site_symmetry_1
_geom_torsion_site_symmetry_4
_geom_torsion
_geom_torsion_publ_flag
O1A P1A P2A O4A . . 65.12(7) yes
O2A P1A P2A O4A . . -58.50(8) yes
O3A P1A P2A O4A . . -176.41(6) yes
O1A P1A P2A O5A . . -168.59(6) yes
O2A P1A P2A O5A . . 67.79(7) yes
O3A P1A P2A O5A . . -50.12(7) yes
O1A P1A P2A O6A . . -51.64(7) yes
O2A P1A P2A O6A . . -175.26(6) yes
O3A P1A P2A O6A . . 66.83(7) yes
O1B P1B P2B O4B . . 62.54(7) yes
O2B P1B P2B O4B . . -171.38(6) yes
O3B P1B P2B O4B . . -53.97(7) yes
O1B P1B P2B O5B . . -62.33(8) yes
O2B P1B P2B O5B . . 63.75(7) yes
O3B P1B P2B O5B . . -178.84(6) yes
O1B P1B P2B O6B . . -179.36(6) yes
O2B P1B P2B O6B . . -53.28(7) yes
O3B P1B P2B O6B . . 64.13(7) yes
O1A K4 K5 O70W . . 105.4(4) ?
O4B K4 K5 O70W 4_575 . 16.8(4) ?
O6W K4 K5 O70W . . -139.9(4) ?
O3A K4 K5 O70W 4_575 . -59.7(4) ?
O3B K4 K5 O70W 4_575 . -127.0(5) ?
O5A K4 K5 O70W 4_575 . -128.6(4) ?
O4A K4 K5 O70W . . 64.4(4) ?
O1W K4 K5 O70W . . -25.2(4) ?
O1A K4 K5 O7W . . 128.50(5) ?
O4B K4 K5 O7W 4_575 . 39.89(6) ?
O6W K4 K5 O7W . . -116.80(6) ?
O3A K4 K5 O7W 4_575 . -36.64(5) ?
O3B K4 K5 O7W 4_575 . -103.86(15) ?
O5A K4 K5 O7W 4_575 . -105.46(6) ?
O4A K4 K5 O7W . . 87.46(6) ?
O1W K4 K5 O7W . . -2.07(5) ?
O1A K4 K5 O4A . . 41.04(4) ?
O4B K4 K5 O4A 4_575 . -47.57(4) ?
O6W K4 K5 O4A . . 155.74(5) ?
O3A K4 K5 O4A 4_575 . -124.10(4) ?
O3B K4 K5 O4A 4_575 . 168.67(14) ?
O5A K4 K5 O4A 4_575 . 167.08(3) ?
O1W K4 K5 O4A . . -89.53(4) ?
O1A K4 K5 O5W . . -36.74(4) ?
O4B K4 K5 O5W 4_575 . -125.35(5) ?
O6W K4 K5 O5W . . 77.97(5) ?
O3A K4 K5 O5W 4_575 . 158.12(4) ?
O3B K4 K5 O5W 4_575 . 90.90(14) ?
O5A K4 K5 O5W 4_575 . 89.30(4) ?
O4A K4 K5 O5W . . -77.77(5) ?
O1W K4 K5 O5W . . -167.30(4) ?
O1A K4 K5 O6W . . -114.70(5) ?
O4B K4 K5 O6W 4_575 . 156.69(5) ?
O3A K4 K5 O6W 4_575 . 80.16(5) ?
O3B K4 K5 O6W 4_575 . 12.93(14) ?
O5A K4 K5 O6W 4_575 . 11.34(4) ?
O4A K4 K5 O6W . . -155.74(5) ?
O1W K4 K5 O6W . . 114.73(5) ?
O1A K4 K5 O5B . 4_675 -134.56(4) ?
O4B K4 K5 O5B 4_575 4_675 136.83(4) ?
O6W K4 K5 O5B . 4_675 -19.85(4) ?
O3A K4 K5 O5B 4_575 4_675 60.30(4) ?
O3B K4 K5 O5B 4_575 4_675 -6.92(14) ?
O5A K4 K5 O5B 4_575 4_675 -8.52(3) ?
O4A K4 K5 O5B . 4_675 -175.59(3) ?
O1W K4 K5 O5B . 4_675 94.88(4) ?
O1A K4 K5 O3W . 1_655 -27.49(10) ?
O4B K4 K5 O3W 4_575 1_655 -116.10(10) ?
O6W K4 K5 O3W . 1_655 87.21(11) ?
O3A K4 K5 O3W 4_575 1_655 167.37(10) ?
O3B K4 K5 O3W 4_575 1_655 100.15(17) ?
O5A K4 K5 O3W 4_575 1_655 98.55(10) ?
O4A K4 K5 O3W . 1_655 -68.53(10) ?
O1W K4 K5 O3W . 1_655 -158.06(11) ?
O1A K4 K5 O1W . . 130.57(4) ?
O4B K4 K5 O1W 4_575 . 41.96(4) ?
O6W K4 K5 O1W . . -114.73(5) ?
O3A K4 K5 O1W 4_575 . -34.57(4) ?
O3B K4 K5 O1W 4_575 . -101.80(14) ?
O5A K4 K5 O1W 4_575 . -103.39(4) ?
O4A K4 K5 O1W . . 89.53(4) ?
O1A K4 K5 O70W . 3_766 26.7(2) ?
O4B K4 K5 O70W 4_575 3_766 -61.9(2) ?
O6W K4 K5 O70W . 3_766 141.4(2) ?
O3A K4 K5 O70W 4_575 3_766 -138.4(2) ?
O3B K4 K5 O70W 4_575 3_766 154.3(3) ?
O5A K4 K5 O70W 4_575 3_766 152.7(2) ?
O4A K4 K5 O70W . 3_766 -14.3(2) ?
O1W K4 K5 O70W . 3_766 -103.9(2) ?
O1A K4 K5 K3 . 1_655 -68.11(3) ?
O4B K4 K5 K3 4_575 1_655 -156.72(3) ?
O6W K4 K5 K3 . 1_655 46.60(4) ?
O3A K4 K5 K3 4_575 1_655 126.75(3) ?
O3B K4 K5 K3 4_575 1_655 59.53(14) ?
O5A K4 K5 K3 4_575 1_655 57.93(3) ?
O4A K4 K5 K3 . 1_655 -109.14(4) ?
O1W K4 K5 K3 . 1_655 161.33(3) ?
O1A K4 K5 K6 . 4_675 -68.38(3) ?
O4B K4 K5 K6 4_575 4_675 -156.99(3) ?
O6W K4 K5 K6 . 4_675 46.32(4) ?
O3A K4 K5 K6 4_575 4_675 126.48(3) ?
O3B K4 K5 K6 4_575 4_675 59.26(14) ?
O5A K4 K5 K6 4_575 4_675 57.66(3) ?
O4A K4 K5 K6 . 4_675 -109.42(3) ?
O1W K4 K5 K6 . 4_675 161.05(3) ?
O1A K2 K6 O80W 4_576 . -157.0(3) ?
O2W K2 K6 O80W 3_666 . 102.5(3) ?
O4W K2 K6 O80W . . -73.4(3) ?
O3B K2 K6 O80W . . 122.7(3) ?
O1B K2 K6 O80W . . 137.5(3) ?
O1W K2 K6 O80W 3_666 . 42.2(3) ?
O4W K2 K6 O80W 3_667 . -79.1(3) ?
O3A K2 K6 O80W 2_646 . -6.4(3) ?
O6B K2 K6 O80W 2_646 . -5.1(3) ?
K1 K2 K6 O80W 3_666 . 71.8(3) ?
O1A K2 K6 O8W 4_576 . -147.44(10) ?
O2W K2 K6 O8W 3_666 . 112.06(11) ?
O4W K2 K6 O8W . . -63.84(11) ?
O3B K2 K6 O8W . . 132.26(10) ?
O1B K2 K6 O8W . . 147.06(11) ?
O1W K2 K6 O8W 3_666 . 51.80(10) ?
O4W K2 K6 O8W 3_667 . -69.49(11) ?
O3A K2 K6 O8W 2_646 . 3.21(10) ?
O6B K2 K6 O8W 2_646 . 4.51(10) ?
K1 K2 K6 O8W 3_666 . 81.40(10) ?
O1A K2 K6 O1B 4_576 . 65.50(5) ?
O2W K2 K6 O1B 3_666 . -35.00(7) ?
O4W K2 K6 O1B . . 149.11(6) ?
O3B K2 K6 O1B . . -14.80(5) ?
O1W K2 K6 O1B 3_666 . -95.25(6) ?
O4W K2 K6 O1B 3_667 . 143.46(6) ?
O3A K2 K6 O1B 2_646 . -143.85(5) ?
O6B K2 K6 O1B 2_646 . -142.54(5) ?
K1 K2 K6 O1B 3_666 . -65.65(5) ?
O1A K2 K6 O2A 4_576 4_476 -55.98(4) ?
O2W K2 K6 O2A 3_666 4_476 -156.48(6) ?
O4W K2 K6 O2A . 4_476 27.62(5) ?
O3B K2 K6 O2A . 4_476 -136.28(4) ?
O1B K2 K6 O2A . 4_476 -121.48(6) ?
O1W K2 K6 O2A 3_666 4_476 143.26(4) ?
O4W K2 K6 O2A 3_667 4_476 21.97(5) ?
O3A K2 K6 O2A 2_646 4_476 94.67(4) ?
O6B K2 K6 O2A 2_646 4_476 95.97(4) ?
K1 K2 K6 O2A 3_666 4_476 172.86(3) ?
O1A K2 K6 O6W 4_576 4_476 65.50(5) ?
O2W K2 K6 O6W 3_666 4_476 -35.01(6) ?
O4W K2 K6 O6W . 4_476 149.10(5) ?
O3B K2 K6 O6W . 4_476 -14.80(4) ?
O1B K2 K6 O6W . 4_476 0.00(5) ?
O1W K2 K6 O6W 3_666 4_476 -95.26(5) ?
O4W K2 K6 O6W 3_667 4_476 143.45(5) ?
O3A K2 K6 O6W 2_646 4_476 -143.85(4) ?
O6B K2 K6 O6W 2_646 4_476 -142.55(4) ?
K1 K2 K6 O6W 3_666 4_476 -65.66(4) ?
O1A K2 K6 O5W 4_576 4_476 -11.64(3) ?
O2W K2 K6 O5W 3_666 4_476 -112.14(7) ?
O4W K2 K6 O5W . 4_476 71.97(5) ?
O3B K2 K6 O5W . 4_476 -91.94(5) ?
O1B K2 K6 O5W . 4_476 -77.14(6) ?
O1W K2 K6 O5W 3_666 4_476 -172.39(4) ?
O4W K2 K6 O5W 3_667 4_476 66.32(5) ?
O3A K2 K6 O5W 2_646 4_476 139.01(4) ?
O6B K2 K6 O5W 2_646 4_476 140.32(4) ?
K1 K2 K6 O5W 3_666 4_476 -142.80(3) ?
O1A K2 K6 O7W 4_576 3_666 131.18(4) ?
O2W K2 K6 O7W 3_666 3_666 30.67(6) ?
O4W K2 K6 O7W . 3_666 -145.22(5) ?
O3B K2 K6 O7W . 3_666 50.88(4) ?
O1B K2 K6 O7W . 3_666 65.67(5) ?
O1W K2 K6 O7W 3_666 3_666 -29.58(4) ?
O4W K2 K6 O7W 3_667 3_666 -150.87(5) ?
O3A K2 K6 O7W 2_646 3_666 -78.18(3) ?
O6B K2 K6 O7W 2_646 3_666 -76.87(4) ?
K1 K2 K6 O7W 3_666 3_666 0.02(3) ?
O1A K2 K6 O8W 4_576 3_567 -78.25(5) ?
O2W K2 K6 O8W 3_666 3_567 -178.76(6) ?
O4W K2 K6 O8W . 3_567 5.35(5) ?
O3B K2 K6 O8W . 3_567 -158.55(4) ?
O1B K2 K6 O8W . 3_567 -143.75(6) ?
O1W K2 K6 O8W 3_666 3_567 120.99(5) ?
O4W K2 K6 O8W 3_667 3_567 -0.30(5) ?
O3A K2 K6 O8W 2_646 3_567 72.40(4) ?
O6B K2 K6 O8W 2_646 3_567 73.70(4) ?
K1 K2 K6 O8W 3_666 3_567 150.59(4) ?
O1A K2 K6 K3 4_576 4_576 2.07(2) ?
O2W K2 K6 K3 3_666 4_576 -98.43(6) ?
O4W K2 K6 K3 . 4_576 85.68(4) ?
O3B K2 K6 K3 . 4_576 -78.23(4) ?
O1B K2 K6 K3 . 4_576 -63.43(5) ?
O1W K2 K6 K3 3_666 4_576 -158.68(3) ?
O4W K2 K6 K3 3_667 4_576 80.03(4) ?
O3A K2 K6 K3 2_646 4_576 152.72(3) ?
O6B K2 K6 K3 2_646 4_576 154.03(3) ?
K1 K2 K6 K3 3_666 4_576 -129.085(15) ?
O1A K2 K6 K4 4_576 4_476 65.33(5) ?
O2W K2 K6 K4 3_666 4_476 -35.18(6) ?
O4W K2 K6 K4 . 4_476 148.93(5) ?
O3B K2 K6 K4 . 4_476 -14.97(3) ?
O1B K2 K6 K4 . 4_476 -0.18(5) ?
O1W K2 K6 K4 3_666 4_476 -95.43(5) ?
O4W K2 K6 K4 3_667 4_476 143.28(4) ?
O3A K2 K6 K4 2_646 4_476 -144.03(3) ?
O6B K2 K6 K4 2_646 4_476 -142.72(3) ?
K1 K2 K6 K4 3_666 4_476 -65.83(4) ?
O1A K2 K6 K5 4_576 4_476 25.22(3) ?
O2W K2 K6 K5 3_666 4_476 -75.28(6) ?
O4W K2 K6 K5 . 4_476 108.83(4) ?
O3B K2 K6 K5 . 4_476 -55.08(3) ?
O1B K2 K6 K5 . 4_476 -40.28(4) ?
O1W K2 K6 K5 3_666 4_476 -135.53(3) ?
O4W K2 K6 K5 3_667 4_476 103.18(4) ?
O3A K2 K6 K5 2_646 4_476 175.87(2) ?
O6B K2 K6 K5 2_646 4_476 177.18(3) ?
K1 K2 K6 K5 3_666 4_476 -105.934(15) ?
O2A P1A O1A K2 . 4_575 -63.09(9) ?
O3A P1A O1A K2 . 4_575 63.82(9) ?
P2A P1A O1A K2 . 4_575 177.53(5) ?
O2A P1A O1A K3 . . 172.45(5) ?
O3A P1A O1A K3 . . -60.64(7) ?
P2A P1A O1A K3 . . 53.07(5) ?
K4 P1A O1A K3 . . 111.80(7) ?
K2 P1A O1A K3 4_575 . -124.46(9) ?
O2A P1A O1A K4 . . 60.65(7) ?
O3A P1A O1A K4 . . -172.44(5) ?
P2A P1A O1A K4 . . -58.73(5) ?
O4B K3 O1A P1A 4_575 . -118.38(6) ?
O5W K3 O1A P1A 1_455 . 100.17(9) ?
O1B K3 O1A P1A 4_575 . 166.53(6) ?
O6A K3 O1A P1A . . -32.81(5) ?
O6B K3 O1A P1A . . 53.82(6) ?
O2B K3 O1A P1A . . 9.61(7) ?
O3W K3 O1A P1A . . -59.16(7) ?
O4B K3 O1A K2 4_575 4_575 100.26(4) ?
O5W K3 O1A K2 1_455 4_575 -41.19(9) ?
O1B K3 O1A K2 4_575 4_575 25.17(3) ?
O6A K3 O1A K2 . 4_575 -174.17(4) ?
O6B K3 O1A K2 . 4_575 -87.55(4) ?
O2B K3 O1A K2 . 4_575 -131.76(4) ?
O3W K3 O1A K2 . 4_575 159.48(4) ?
O4B K3 O1A K4 4_575 . -0.43(3) ?
O5W K3 O1A K4 1_455 . -141.89(7) ?
O1B K3 O1A K4 4_575 . -75.53(4) ?
O6A K3 O1A K4 . . 85.14(4) ?
O6B K3 O1A K4 . . 171.76(4) ?
O2B K3 O1A K4 . . 127.55(4) ?
O3W K3 O1A K4 . . 58.78(6) ?
O4B K4 O1A P1A 4_575 . 122.32(6) ?
O6W K4 O1A P1A . . -40.61(7) ?
O3A K4 O1A P1A 4_575 . 150.20(6) ?
O3B K4 O1A P1A 4_575 . -164.97(6) ?
O5A K4 O1A P1A 4_575 . -106.66(5) ?
O4A K4 O1A P1A . . 34.61(5) ?
O1W K4 O1A P1A . . 59.83(7) ?
O4B K4 O1A K2 4_575 4_575 -97.12(4) ?
O6W K4 O1A K2 . 4_575 99.94(5) ?
O3A K4 O1A K2 4_575 4_575 -69.25(8) ?
O3B K4 O1A K2 4_575 4_575 -24.41(3) ?
O5A K4 O1A K2 4_575 4_575 33.90(5) ?
O4A K4 O1A K2 . 4_575 175.17(4) ?
O1W K4 O1A K2 . 4_575 -159.61(4) ?
O4B K4 O1A K3 4_575 . 0.44(4) ?
O6W K4 O1A K3 . . -162.49(3) ?
O3A K4 O1A K3 4_575 . 28.32(9) ?
O3B K4 O1A K3 4_575 . 73.16(4) ?
O5A K4 O1A K3 4_575 . 131.47(4) ?
O4A K4 O1A K3 . . -87.26(4) ?
O1W K4 O1A K3 . . -62.04(6) ?
O1A P1A O2A K6 . 4_675 -21.28(12) ?
O3A P1A O2A K6 . 4_675 -148.92(8) ?
P2A P1A O2A K6 . 4_675 96.78(9) ?
O1A P1A O3A K4 . 4_576 139.43(6) ?
O2A P1A O3A K4 . 4_576 -91.32(8) ?
P2A P1A O3A K4 . 4_576 25.09(7) ?
O1A P1A O3A K2 . 2_656 -52.16(8) ?
O2A P1A O3A K2 . 2_656 77.09(8) ?
P2A P1A O3A K2 . 2_656 -166.50(4) ?
O5A P2A O4A K5 . . -47.06(12) ?
O6A P2A O4A K5 . . -170.98(8) ?
P1A P2A O4A K5 . . 74.51(10) ?
O5A P2A O4A K1 . . 124.76(6) ?
O6A P2A O4A K1 . . 0.84(6) ?
P1A P2A O4A K1 . . -113.67(4) ?
O5A P2A O4A K4 . . -152.82(5) ?
O6A P2A O4A K4 . . 83.26(6) ?
P1A P2A O4A K4 . . -31.26(5) ?
O70W K5 O4A P2A . . 115.0(4) ?
O7W K5 O4A P2A . . 134.68(10) ?
O5W K5 O4A P2A . . -16.82(10) ?
O6W K5 O4A P2A . . -95.41(11) ?
O5B K5 O4A P2A 4_675 . -102.91(12) ?
O3W K5 O4A P2A 1_655 . 50.10(11) ?
O1W K5 O4A P2A . . -170.53(11) ?
O70W K5 O4A P2A 3_766 . 53.2(3) ?
K4 K5 O4A P2A . . -112.14(11) ?
K3 K5 O4A P2A 1_655 . -11.38(11) ?
K6 K5 O4A P2A 4_675 . -57.19(10) ?
O70W K5 O4A K1 . . -56.1(3) ?
O7W K5 O4A K1 . . -36.38(6) ?
O5W K5 O4A K1 . . 172.11(4) ?
O6W K5 O4A K1 . . 93.53(5) ?
O5B K5 O4A K1 4_675 . 86.03(8) ?
O3W K5 O4A K1 1_655 . -120.97(5) ?
O1W K5 O4A K1 . . 18.41(4) ?
O70W K5 O4A K1 3_766 . -117.8(2) ?
K4 K5 O4A K1 . . 76.80(5) ?
K3 K5 O4A K1 1_655 . 177.56(2) ?
K6 K5 O4A K1 4_675 . 131.75(4) ?
O70W K5 O4A K4 . . -132.9(3) ?
O7W K5 O4A K4 . . -113.18(5) ?
O5W K5 O4A K4 . . 95.32(5) ?
O6W K5 O4A K4 . . 16.73(3) ?
O5B K5 O4A K4 4_675 . 9.23(7) ?
O3W K5 O4A K4 1_655 . 162.23(3) ?
O1W K5 O4A K4 . . -58.39(4) ?
O70W K5 O4A K4 3_766 . 165.4(2) ?
K3 K5 O4A K4 1_655 . 100.76(4) ?
K6 K5 O4A K4 4_675 . 54.95(2) ?
O4B K1 O4A P2A 4_575 . 82.63(6) ?
O1W K1 O4A P2A . . 165.05(6) ?
O6A K1 O4A P2A . . -0.55(4) ?
O6A K1 O4A P2A 3_666 . -84.78(6) ?
O3W K1 O4A P2A . . 2.41(6) ?
O3W K1 O4A P2A 3_666 . -94.24(6) ?
O3B K1 O4A P2A 3_666 . -143.20(5) ?
O2W K1 O4A P2A . . 121.55(9) ?
K1 K1 O4A P2A 3_666 . -44.96(5) ?
K2 K1 O4A P2A 3_666 . 159.79(4) ?
O4B K1 O4A K5 4_575 . -102.85(5) ?
O1W K1 O4A K5 . . -20.43(4) ?
O6A K1 O4A K5 . . 173.97(6) ?
O6A K1 O4A K5 3_666 . 89.74(5) ?
O3W K1 O4A K5 . . 176.93(4) ?
O3W K1 O4A K5 3_666 . 80.28(5) ?
O3B K1 O4A K5 3_666 . 31.32(5) ?
O2W K1 O4A K5 . . -63.93(10) ?
K1 K1 O4A K5 3_666 . 129.56(4) ?
K2 K1 O4A K5 3_666 . -25.69(5) ?
O4B K1 O4A K4 4_575 . -22.07(3) ?
O1W K1 O4A K4 . . 60.35(4) ?
O6A K1 O4A K4 . . -105.25(4) ?
O6A K1 O4A K4 3_666 . 170.53(3) ?
O3W K1 O4A K4 . . -102.29(4) ?
O3W K1 O4A K4 3_666 . 161.06(4) ?
O3B K1 O4A K4 3_666 . 112.11(4) ?
O2W K1 O4A K4 . . 16.85(9) ?
K1 K1 O4A K4 3_666 . -149.65(2) ?
K2 K1 O4A K4 3_666 . 55.09(3) ?
O1A K4 O4A P2A . . 5.61(5) ?
O4B K4 O4A P2A 4_575 . -77.17(6) ?
O6W K4 O4A P2A . . 127.24(6) ?
O3A K4 O4A P2A 4_575 . -149.15(5) ?
O3B K4 O4A P2A 4_575 . -32.05(9) ?
O5A K4 O4A P2A 4_575 . 123.41(6) ?
O1W K4 O4A P2A . . -153.27(6) ?
O1A K4 O4A K5 . . -138.77(4) ?
O4B K4 O4A K5 4_575 . 138.45(3) ?
O6W K4 O4A K5 . . -17.14(3) ?
O3A K4 O4A K5 4_575 . 66.48(4) ?
O3B K4 O4A K5 4_575 . -176.43(5) ?
O5A K4 O4A K5 4_575 . -20.97(5) ?
O1W K4 O4A K5 . . 62.35(4) ?
O1A K4 O4A K1 . . 104.02(4) ?
O4B K4 O4A K1 4_575 . 21.24(3) ?
O6W K4 O4A K1 . . -134.35(3) ?
O3A K4 O4A K1 4_575 . -50.74(4) ?
O3B K4 O4A K1 4_575 . 66.36(6) ?
O5A K4 O4A K1 4_575 . -138.18(4) ?
O1W K4 O4A K1 . . -54.86(4) ?
O4A P2A O5A K4 . 4_576 172.72(5) ?
O6A P2A O5A K4 . 4_576 -63.95(7) ?
P1A P2A O5A K4 . 4_576 49.93(5) ?
O4A P2A O6A K3 . . -91.86(7) ?
O5A P2A O6A K3 . . 140.91(5) ?
P1A P2A O6A K3 . . 25.59(6) ?
O4A P2A O6A K1 . . -0.85(6) ?
O5A P2A O6A K1 . . -128.08(5) ?
P1A P2A O6A K1 . . 116.60(4) ?
O4A P2A O6A K1 . 3_666 75.68(7) ?
O5A P2A O6A K1 . 3_666 -51.55(7) ?
P1A P2A O6A K1 . 3_666 -166.87(4) ?
K1 P2A O6A K1 . 3_666 76.53(5) ?
K4 P2A O6A K1 . 3_666 127.03(4) ?
K4 P2A O6A K1 4_576 3_666 -91.72(5) ?
K3 P2A O6A K1 . 3_666 167.54(8) ?
O1A K3 O6A P2A . . -3.59(5) ?
O4B K3 O6A P2A 4_575 . 78.96(6) ?
O5W K3 O6A P2A 1_455 . -159.95(5) ?
O1B K3 O6A P2A 4_575 . 36.44(9) ?
O6B K3 O6A P2A . . -81.06(6) ?
O2B K3 O6A P2A . . -149.79(6) ?
O3W K3 O6A P2A . . 154.82(7) ?
O1A K3 O6A K1 . . -103.28(4) ?
O4B K3 O6A K1 4_575 . -20.73(3) ?
O5W K3 O6A K1 1_455 . 100.36(5) ?
O1B K3 O6A K1 4_575 . -63.25(7) ?
O6B K3 O6A K1 . . 179.25(3) ?
O2B K3 O6A K1 . . 110.52(4) ?
O3W K3 O6A K1 . . 55.13(4) ?
O1A K3 O6A K1 . 3_666 -171.32(4) ?
O4B K3 O6A K1 4_575 3_666 -88.77(5) ?
O5W K3 O6A K1 1_455 3_666 32.32(6) ?
O1B K3 O6A K1 4_575 3_666 -131.29(6) ?
O6B K3 O6A K1 . 3_666 111.21(5) ?
O2B K3 O6A K1 . 3_666 42.48(4) ?
O3W K3 O6A K1 . 3_666 -12.91(4) ?
O4B K1 O6A P2A 4_575 . -94.03(5) ?
O1W K1 O6A P2A . . -14.44(6) ?
O6A K1 O6A P2A 3_666 . 120.48(6) ?
O4A K1 O6A P2A . . 0.53(4) ?
O3W K1 O6A P2A . . -176.63(6) ?
O3W K1 O6A P2A 3_666 . 62.49(5) ?
O3B K1 O6A P2A 3_666 . 92.20(7) ?
O2W K1 O6A P2A . . -150.81(5) ?
K1 K1 O6A P2A 3_666 . 120.48(6) ?
K2 K1 O6A P2A 3_666 . -60.71(10) ?
O4B K1 O6A K3 4_575 . 22.03(3) ?
O1W K1 O6A K3 . . 101.62(4) ?
O6A K1 O6A K3 3_666 . -123.46(4) ?
O4A K1 O6A K3 . . 116.60(4) ?
O3W K1 O6A K3 . . -60.57(4) ?
O3W K1 O6A K3 3_666 . 178.56(4) ?
O3B K1 O6A K3 3_666 . -151.73(5) ?
O2W K1 O6A K3 . . -34.74(5) ?
K1 K1 O6A K3 3_666 . -123.46(4) ?
K2 K1 O6A K3 3_666 . 55.36(9) ?
O4B K1 O6A K1 4_575 3_666 145.49(4) ?
O1W K1 O6A K1 . 3_666 -134.92(4) ?
O6A K1 O6A K1 3_666 3_666 0.0 ?
O4A K1 O6A K1 . 3_666 -119.94(4) ?
O3W K1 O6A K1 . 3_666 62.89(4) ?
O3W K1 O6A K1 3_666 3_666 -57.99(4) ?
O3B K1 O6A K1 3_666 3_666 -28.28(6) ?
O2W K1 O6A K1 . 3_666 88.71(5) ?
K2 K1 O6A K1 3_666 3_666 178.82(7) ?
O2B P1B O1B K6 . . -29.77(11) ?
O3B P1B O1B K6 . . -154.72(8) ?
P2B P1B O1B K6 . . 91.21(8) ?
O2B P1B O1B K3 . 4_576 -151.79(5) ?
O3B P1B O1B K3 . 4_576 83.26(7) ?
P2B P1B O1B K3 . 4_576 -30.81(6) ?
O2B P1B O1B K2 . . 119.44(6) ?
O3B P1B O1B K2 . . -5.52(6) ?
P2B P1B O1B K2 . . -119.58(4) ?
O80W K6 O1B P1B . . 104.6(3) ?
O8W K6 O1B P1B . . 110.28(11) ?
O2A K6 O1B P1B 4_476 . -114.35(9) ?
O6W K6 O1B P1B 4_476 . -34.24(9) ?
O5W K6 O1B P1B 4_476 . -111.42(9) ?
O7W K6 O1B P1B 3_666 . 38.41(9) ?
O8W K6 O1B P1B 3_567 . -173.04(8) ?
K3 K6 O1B P1B 4_576 . -127.48(10) ?
K4 K6 O1B P1B 4_476 . -34.33(10) ?
K5 K6 O1B P1B 4_476 . -73.40(9) ?
K2 K6 O1B P1B . . 145.77(12) ?
O80W K6 O1B K3 . 4_576 -127.9(2) ?
O8W K6 O1B K3 . 4_576 -122.24(8) ?
O2A K6 O1B K3 4_476 4_576 13.13(6) ?
O6W K6 O1B K3 4_476 4_576 93.25(5) ?
O5W K6 O1B K3 4_476 4_576 16.06(3) ?
O7W K6 O1B K3 3_666 4_576 165.89(4) ?
O8W K6 O1B K3 3_567 4_576 -45.56(5) ?
K4 K6 O1B K3 4_476 4_576 93.16(4) ?
K5 K6 O1B K3 4_476 4_576 54.08(3) ?
K2 K6 O1B K3 . 4_576 -86.75(5) ?
O80W K6 O1B K2 . . -41.1(2) ?
O8W K6 O1B K2 . . -35.49(8) ?
O2A K6 O1B K2 4_476 . 99.88(6) ?
O6W K6 O1B K2 4_476 . 180.00(5) ?
O5W K6 O1B K2 4_476 . 102.82(5) ?
O7W K6 O1B K2 3_666 . -107.36(5) ?
O8W K6 O1B K2 3_567 . 41.19(6) ?
K3 K6 O1B K2 4_576 . 86.75(5) ?
K4 K6 O1B K2 4_476 . 179.91(2) ?
K5 K6 O1B K2 4_476 . 140.84(4) ?
O1A K2 O1B P1B 4_576 . 87.57(6) ?
O2W K2 O1B P1B 3_666 . 0.67(7) ?
O4W K2 O1B P1B . . 179.75(6) ?
O3B K2 O1B P1B . . 3.63(4) ?
O1W K2 O1B P1B 3_666 . -89.36(6) ?
O4W K2 O1B P1B 3_667 . 126.17(9) ?
O3A K2 O1B P1B 2_646 . -119.56(5) ?
O6B K2 O1B P1B 2_646 . -93.19(7) ?
K1 K2 O1B P1B 3_666 . -42.93(5) ?
O1A K2 O1B K6 4_576 . -114.95(5) ?
O2W K2 O1B K6 3_666 . 158.15(5) ?
O4W K2 O1B K6 . . -22.77(4) ?
O3B K2 O1B K6 . . 161.12(6) ?
O1W K2 O1B K6 3_666 . 68.12(5) ?
O4W K2 O1B K6 3_667 . -76.35(10) ?
O3A K2 O1B K6 2_646 . 37.92(5) ?
O6B K2 O1B K6 2_646 . 64.29(7) ?
K1 K2 O1B K6 3_666 . 114.55(5) ?
O1A K2 O1B K3 4_576 4_576 -22.93(3) ?
O2W K2 O1B K3 3_666 4_576 -109.83(5) ?
O4W K2 O1B K3 . 4_576 69.24(4) ?
O3B K2 O1B K3 . 4_576 -106.87(5) ?
O1W K2 O1B K3 3_666 4_576 160.13(4) ?
O4W K2 O1B K3 3_667 4_576 15.66(9) ?
O3A K2 O1B K3 2_646 4_576 129.93(4) ?
O6B K2 O1B K3 2_646 4_576 156.30(5) ?
K1 K2 O1B K3 3_666 4_576 -153.44(2) ?
O1B P1B O2B K3 . . 174.33(5) ?
O3B P1B O2B K3 . . -61.29(7) ?
P2B P1B O2B K3 . . 52.90(5) ?
O1A K3 O2B P1B . . 14.10(7) ?
O4B K3 O2B P1B 4_575 . 122.56(5) ?
O5W K3 O2B P1B 1_455 . -132.99(7) ?
O1B K3 O2B P1B 4_575 . -127.95(6) ?
O6A K3 O2B P1B . . 57.08(6) ?
O6B K3 O2B P1B . . -32.93(5) ?
O3W K3 O2B P1B . . 130.19(7) ?
O1B P1B O3B K2 . . 5.59(7) ?
O2B P1B O3B K2 . . -122.71(6) ?
P2B P1B O3B K2 . . 121.67(4) ?
O1B P1B O3B K4 . 4_576 -87.72(7) ?
O2B P1B O3B K4 . 4_576 143.98(5) ?
P2B P1B O3B K4 . 4_576 28.36(6) ?
O1B P1B O3B K1 . 3_666 87.06(7) ?
O2B P1B O3B K1 . 3_666 -41.24(7) ?
P2B P1B O3B K1 . 3_666 -156.86(3) ?
O1A K2 O3B P1B 4_576 . -93.03(6) ?
O2W K2 O3B P1B 3_666 . 173.67(7) ?
O4W K2 O3B P1B . . -8.01(7) ?
O1B K2 O3B P1B . . -3.51(4) ?
O1W K2 O3B P1B 3_666 . 64.68(5) ?
O4W K2 O3B P1B 3_667 . -151.98(5) ?
O3A K2 O3B P1B 2_646 . 79.76(6) ?
O6B K2 O3B P1B 2_646 . 136.04(5) ?
K1 K2 O3B P1B 3_666 . 112.36(6) ?
O1A K2 O3B K4 4_576 4_576 22.22(3) ?
O2W K2 O3B K4 3_666 4_576 -71.09(5) ?
O4W K2 O3B K4 . 4_576 107.24(5) ?
O1B K2 O3B K4 . 4_576 111.74(5) ?
O1W K2 O3B K4 3_666 4_576 179.93(3) ?
O4W K2 O3B K4 3_667 4_576 -36.74(6) ?
O3A K2 O3B K4 2_646 4_576 -165.00(3) ?
O6B K2 O3B K4 2_646 4_576 -108.72(4) ?
K1 K2 O3B K4 3_666 4_576 -132.40(4) ?
O1A K2 O3B K1 4_576 3_666 154.62(3) ?
O2W K2 O3B K1 3_666 3_666 61.31(4) ?
O4W K2 O3B K1 . 3_666 -120.36(4) ?
O1B K2 O3B K1 . 3_666 -115.86(4) ?
O1W K2 O3B K1 3_666 3_666 -47.67(3) ?
O4W K2 O3B K1 3_667 3_666 95.66(5) ?
O3A K2 O3B K1 2_646 3_666 -32.60(4) ?
O6B K2 O3B K1 2_646 3_666 23.68(4) ?
O5B P2B O4B K1 . 4_576 -56.31(10) ?
O6B P2B O4B K1 . 4_576 68.78(9) ?
P1B P2B O4B K1 . 4_576 -177.08(6) ?
O5B P2B O4B K4 . 4_576 173.79(5) ?
O6B P2B O4B K4 . 4_576 -61.12(7) ?
P1B P2B O4B K4 . 4_576 53.02(6) ?
O5B P2B O4B K3 . 4_576 65.40(7) ?
O6B P2B O4B K3 . 4_576 -169.51(5) ?
P1B P2B O4B K3 . 4_576 -55.38(5) ?
O4B P2B O5B K5 . 4_476 -32.14(11) ?
O6B P2B O5B K5 . 4_476 -158.33(7) ?
P1B P2B O5B K5 . 4_476 87.04(8) ?
O4B P2B O6B K3 . . 139.14(6) ?
O5B P2B O6B K3 . . -92.33(7) ?
P1B P2B O6B K3 . . 24.60(7) ?
O4B P2B O6B K2 . 2_656 -44.77(7) ?
O5B P2B O6B K2 . 2_656 83.77(7) ?
P1B P2B O6B K2 . 2_656 -159.31(3) ?
O1A K3 O6B P2B . . -146.10(7) ?
O4B K3 O6B P2B 4_575 . -127.40(8) ?
O5W K3 O6B P2B 1_455 . 52.95(7) ?
O1B K3 O6B P2B 4_575 . 135.78(6) ?
O6A K3 O6B P2B . . -73.19(7) ?
O2B K3 O6B P2B . . -1.87(6) ?
O3W K3 O6B P2B . . -16.49(8) ?
O1A K3 O6B K2 . 2_656 38.15(4) ?
O4B K3 O6B K2 4_575 2_656 56.85(9) ?
O5W K3 O6B K2 1_455 2_656 -122.80(5) ?
O1B K3 O6B K2 4_575 2_656 -39.97(5) ?
O6A K3 O6B K2 . 2_656 111.06(5) ?
O2B K3 O6B K2 . 2_656 -177.63(5) ?
O3W K3 O6B K2 . 2_656 167.76(4) ?
O4B K1 O1W K2 4_575 3_666 -80.96(4) ?
O6A K1 O1W K2 . 3_666 -161.68(3) ?
O6A K1 O1W K2 3_666 3_666 68.62(4) ?
O4A K1 O1W K2 . 3_666 -174.04(4) ?
O3W K1 O1W K2 . 3_666 -60.14(12) ?
O3W K1 O1W K2 3_666 3_666 129.92(4) ?
O3B K1 O1W K2 3_666 3_666 48.13(3) ?
O2W K1 O1W K2 . 3_666 -9.12(3) ?
K1 K1 O1W K2 3_666 3_666 133.86(4) ?
O4B K1 O1W K4 4_575 . 35.38(3) ?
O6A K1 O1W K4 . . -45.35(4) ?
O6A K1 O1W K4 3_666 . -175.05(3) ?
O4A K1 O1W K4 . . -57.70(3) ?
O3W K1 O1W K4 . . 56.19(12) ?
O3W K1 O1W K4 3_666 . -113.74(3) ?
O3B K1 O1W K4 3_666 . 164.46(4) ?
O2W K1 O1W K4 . . 107.21(3) ?
K1 K1 O1W K4 3_666 . -109.81(4) ?
K2 K1 O1W K4 3_666 . 116.34(4) ?
O4B K1 O1W K5 4_575 . 108.76(4) ?
O6A K1 O1W K5 . . 28.04(5) ?
O6A K1 O1W K5 3_666 . -101.67(4) ?
O4A K1 O1W K5 . . 15.68(3) ?
O3W K1 O1W K5 . . 129.58(11) ?
O3W K1 O1W K5 3_666 . -40.36(5) ?
O3B K1 O1W K5 3_666 . -122.16(4) ?
O2W K1 O1W K5 . . -179.41(4) ?
K1 K1 O1W K5 3_666 . -36.43(6) ?
K2 K1 O1W K5 3_666 . -170.28(5) ?
O1A K4 O1W K1 . . 30.23(6) ?
O4B K4 O1W K1 4_575 . -34.77(4) ?
O6W K4 O1W K1 . . 148.51(4) ?
O3A K4 O1W K1 4_575 . -117.76(5) ?
O3B K4 O1W K1 4_575 . -85.55(5) ?
O5A K4 O1W K1 4_575 . -162.02(3) ?
O4A K4 O1W K1 . . 57.62(4) ?
O1A K4 O1W K2 . 3_666 105.39(6) ?
O4B K4 O1W K2 4_575 3_666 40.39(4) ?
O6W K4 O1W K2 . 3_666 -136.33(5) ?
O3A K4 O1W K2 4_575 3_666 -42.60(5) ?
O3B K4 O1W K2 4_575 3_666 -10.39(6) ?
O5A K4 O1W K2 4_575 3_666 -86.86(6) ?
O4A K4 O1W K2 . 3_666 132.78(6) ?
O1A K4 O1W K5 . . -76.80(6) ?
O4B K4 O1W K5 4_575 . -141.80(4) ?
O6W K4 O1W K5 . . 41.48(4) ?
O3A K4 O1W K5 4_575 . 135.21(5) ?
O3B K4 O1W K5 4_575 . 167.42(3) ?
O5A K4 O1W K5 4_575 . 90.95(4) ?
O4A K4 O1W K5 . . -49.41(4) ?
O70W K5 O1W K1 . . 83.7(3) ?
O7W K5 O1W K1 . . 102.27(6) ?
O4A K5 O1W K1 . . -17.57(3) ?
O5W K5 O1W K1 . . -56.99(7) ?
O6W K5 O1W K1 . . -116.31(4) ?
O5B K5 O1W K1 4_675 . -171.33(3) ?
O3W K5 O1W K1 1_655 . 94.23(7) ?
O70W K5 O1W K1 3_766 . 25.7(2) ?
K4 K5 O1W K1 . . -75.71(3) ?
K3 K5 O1W K1 1_655 . -133.21(6) ?
K6 K5 O1W K1 4_675 . -92.99(3) ?
O70W K5 O1W K2 . 3_666 -31.6(4) ?
O7W K5 O1W K2 . 3_666 -13.0(2) ?
O4A K5 O1W K2 . 3_666 -132.8(3) ?
O5W K5 O1W K2 . 3_666 -172.2(2) ?
O6W K5 O1W K2 . 3_666 128.4(3) ?
O5B K5 O1W K2 4_675 3_666 73.4(3) ?
O3W K5 O1W K2 1_655 3_666 -21.0(3) ?
O70W K5 O1W K2 3_766 3_666 -89.6(4) ?
K4 K5 O1W K2 . 3_666 169.0(3) ?
K3 K5 O1W K2 1_655 3_666 111.5(2) ?
K6 K5 O1W K2 4_675 3_666 151.8(2) ?
O70W K5 O1W K4 . . 159.4(3) ?
O7W K5 O1W K4 . . 177.98(5) ?
O4A K5 O1W K4 . . 58.13(3) ?
O5W K5 O1W K4 . . 18.72(6) ?
O6W K5 O1W K4 . . -40.61(4) ?
O5B K5 O1W K4 4_675 . -95.62(3) ?
O3W K5 O1W K4 1_655 . 169.94(5) ?
O70W K5 O1W K4 3_766 . 101.4(2) ?
K3 K5 O1W K4 1_655 . -57.50(8) ?
K6 K5 O1W K4 4_675 . -17.28(3) ?
O4B K1 O2W K2 4_575 3_666 90.97(4) ?
O1W K1 O2W K2 . 3_666 9.94(3) ?
O6A K1 O2W K2 . 3_666 151.73(4) ?
O6A K1 O2W K2 3_666 3_666 -107.84(4) ?
O4A K1 O2W K2 . 3_666 49.83(10) ?
O3W K1 O2W K2 . 3_666 176.46(3) ?
O3W K1 O2W K2 3_666 3_666 -81.33(6) ?
O3B K1 O2W K2 3_666 3_666 -59.17(3) ?
K1 K1 O2W K2 3_666 3_666 -145.12(3) ?
O4B K1 O3W K5 4_575 1_455 34.97(4) ?
O1W K1 O3W K5 . 1_455 14.06(14) ?
O6A K1 O3W K5 . 1_455 123.06(6) ?
O6A K1 O3W K5 3_666 1_455 -119.99(5) ?
O4A K1 O3W K5 . 1_455 120.60(5) ?
O3W K1 O3W K5 3_666 1_455 -176.62(5) ?
O3B K1 O3W K5 3_666 1_455 -89.08(5) ?
O2W K1 O3W K5 . 1_455 -39.44(5) ?
K1 K1 O3W K5 3_666 1_455 -176.62(5) ?
K2 K1 O3W K5 3_666 1_455 -36.54(5) ?
O4B K1 O3W K1 4_575 3_666 -148.41(3) ?
O1W K1 O3W K1 . 3_666 -169.32(11) ?
O6A K1 O3W K1 . 3_666 -60.32(4) ?
O6A K1 O3W K1 3_666 3_666 56.63(3) ?
O4A K1 O3W K1 . 3_666 -62.78(4) ?
O3W K1 O3W K1 3_666 3_666 0.0 ?
O3B K1 O3W K1 3_666 3_666 87.54(4) ?
O2W K1 O3W K1 . 3_666 137.19(4) ?
K2 K1 O3W K1 3_666 3_666 140.08(3) ?
O4B K1 O3W K3 4_575 . -36.70(3) ?
O1W K1 O3W K3 . . -57.61(12) ?
O6A K1 O3W K3 . . 51.39(3) ?
O6A K1 O3W K3 3_666 . 168.34(3) ?
O4A K1 O3W K3 . . 48.93(4) ?
O3W K1 O3W K3 3_666 . 111.71(3) ?
O3B K1 O3W K3 3_666 . -160.75(3) ?
O2W K1 O3W K3 . . -111.11(3) ?
K1 K1 O3W K3 3_666 . 111.71(3) ?
K2 K1 O3W K3 3_666 . -108.21(2) ?
O1A K3 O3W K1 . . -26.53(5) ?
O4B K3 O3W K1 4_575 . 35.24(4) ?
O5W K3 O3W K1 1_455 . 162.98(4) ?
O1B K3 O3W K1 4_575 . 91.83(5) ?
O6A K3 O3W K1 . . -54.32(4) ?
O6B K3 O3W K1 . . -120.81(4) ?
O2B K3 O3W K1 . . -138.26(5) ?
O1A K3 O3W K5 . 1_455 -149.97(4) ?
O4B K3 O3W K5 4_575 1_455 -88.20(5) ?
O5W K3 O3W K5 1_455 1_455 39.54(4) ?
O1B K3 O3W K5 4_575 1_455 -31.61(5) ?
O6A K3 O3W K5 . 1_455 -177.76(4) ?
O6B K3 O3W K5 . 1_455 115.75(5) ?
O2B K3 O3W K5 . 1_455 98.30(5) ?
O1A K3 O3W K1 . 3_666 38.86(6) ?
O4B K3 O3W K1 4_575 3_666 100.63(5) ?
O5W K3 O3W K1 1_455 3_666 -131.63(5) ?
O1B K3 O3W K1 4_575 3_666 157.22(4) ?
O6A K3 O3W K1 . 3_666 11.07(3) ?
O6B K3 O3W K1 . 3_666 -55.42(6) ?
O2B K3 O3W K1 . 3_666 -72.87(5) ?
O1A K2 O4W K2 4_576 3_667 -76.48(4) ?
O2W K2 O4W K2 3_666 3_667 15.4(2) ?
O3B K2 O4W K2 . 3_667 -156.94(3) ?
O1B K2 O4W K2 . 3_667 -160.58(4) ?
O1W K2 O4W K2 3_666 3_667 133.96(4) ?
O4W K2 O4W K2 3_667 3_667 0.0 ?
O3A K2 O4W K2 2_646 3_667 82.43(4) ?
O6B K2 O4W K2 2_646 3_667 52.33(3) ?
K1 K2 O4W K2 3_666 3_667 134.05(4) ?
O70W K5 O5W K3 . 1_655 86.1(4) ?
O7W K5 O5W K3 . 1_655 73.06(10) ?
O4A K5 O5W K3 . 1_655 172.99(4) ?
O6W K5 O5W K3 . 1_655 -91.78(5) ?
O5B K5 O5W K3 4_675 1_655 -35.30(4) ?
O3W K5 O5W K3 1_655 1_655 46.75(4) ?
O1W K5 O5W K3 . 1_655 -150.47(4) ?
O70W K5 O5W K3 3_766 1_655 106.7(2) ?
K4 K5 O5W K3 . 1_655 -135.90(3) ?
K6 K5 O5W K3 4_675 1_655 -91.48(5) ?
O70W K5 O5W K6 . 4_675 177.6(4) ?
O7W K5 O5W K6 . 4_675 164.54(8) ?
O4A K5 O5W K6 . 4_675 -95.53(5) ?
O6W K5 O5W K6 . 4_675 -0.30(5) ?
O5B K5 O5W K6 4_675 4_675 56.18(5) ?
O3W K5 O5W K6 1_655 4_675 138.23(5) ?
O1W K5 O5W K6 . 4_675 -58.99(7) ?
O70W K5 O5W K6 3_766 4_675 -161.8(2) ?
K4 K5 O5W K6 . 4_675 -44.42(4) ?
K3 K5 O5W K6 1_655 4_675 91.48(5) ?
O1A K4 O6W K5 . . 84.43(5) ?
O4B K4 O6W K5 4_575 . -54.03(10) ?
O3A K4 O6W K5 4_575 . -100.16(5) ?
O3B K4 O6W K5 4_575 . -177.32(3) ?
O5A K4 O6W K5 4_575 . -166.68(5) ?
O4A K4 O6W K5 . . 16.12(3) ?
O1W K4 O6W K5 . . -46.74(4) ?
O1A K4 O6W K6 . 4_675 -18.18(5) ?
O4B K4 O6W K6 4_575 4_675 -156.63(7) ?
O3A K4 O6W K6 4_575 4_675 157.24(4) ?
O3B K4 O6W K6 4_575 4_675 80.07(6) ?
O5A K4 O6W K6 4_575 4_675 90.71(5) ?
O4A K4 O6W K6 . 4_675 -86.48(5) ?
O1W K4 O6W K6 . 4_675 -149.35(4) ?
O70W K5 O6W K4 . . 86.5(5) ?
O7W K5 O6W K4 . . 92.34(6) ?
O4A K5 O6W K4 . . -18.73(4) ?
O5W K5 O6W K4 . . -96.52(5) ?
O5B K5 O6W K4 4_675 . 157.17(5) ?
O3W K5 O6W K4 1_655 . -157.68(4) ?
O1W K5 O6W K4 . . 46.73(4) ?
O70W K5 O6W K4 3_766 . -68.1(4) ?
K3 K5 O6W K4 1_655 . -138.99(4) ?
K6 K5 O6W K4 4_675 . -96.83(5) ?
O70W K5 O6W K6 . 4_675 -176.7(5) ?
O7W K5 O6W K6 . 4_675 -170.82(4) ?
O4A K5 O6W K6 . 4_675 78.10(5) ?
O5W K5 O6W K6 . 4_675 0.31(5) ?
O5B K5 O6W K6 4_675 4_675 -105.99(6) ?
O3W K5 O6W K6 1_655 4_675 -60.85(7) ?
O1W K5 O6W K6 . 4_675 143.56(5) ?
O70W K5 O6W K6 3_766 4_675 28.7(4) ?
K4 K5 O6W K6 . 4_675 96.83(5) ?
K3 K5 O6W K6 1_655 4_675 -42.16(4) ?
O4A K5 O7W O70W . . -66.2(8) ?
O5W K5 O7W O70W . . 27.2(8) ?
O6W K5 O7W O70W . . -171.7(8) ?
O5B K5 O7W O70W 4_675 . 137.2(8) ?
O3W K5 O7W O70W 1_655 . 53.4(8) ?
O1W K5 O7W O70W . . -121.7(8) ?
O70W K5 O7W O70W 3_766 . -3.5(10) ?
K4 K5 O7W O70W . . -119.9(8) ?
K3 K5 O7W O70W 1_655 . 78.2(8) ?
K6 K5 O7W O70W 4_675 . 165.7(8) ?
O70W K5 O7W K6 . 3_666 -178.1(8) ?
O4A K5 O7W K6 . 3_666 115.71(6) ?
O5W K5 O7W K6 . 3_666 -150.94(8) ?
O6W K5 O7W K6 . 3_666 10.19(8) ?
O5B K5 O7W K6 4_675 3_666 -40.90(6) ?
O3W K5 O7W K6 1_655 3_666 -124.72(6) ?
O1W K5 O7W K6 . 3_666 60.19(6) ?
O70W K5 O7W K6 3_766 3_666 178.3(2) ?
K4 K5 O7W K6 . 3_666 61.97(7) ?
K3 K5 O7W K6 1_655 3_666 -99.95(7) ?
K6 K5 O7W K6 4_675 3_666 -12.48(17) ?
K6 O7W O70W K5 3_666 . 174(2) ?
K5 O7W O70W K5 . 3_766 167(3) ?
K6 O7W O70W K5 3_666 3_766 -19(6) ?
O4A K5 O70W O7W . . 117.3(7) ?
O5W K5 O70W O7W . . -163.3(5) ?
O6W K5 O70W O7W . . 12.7(11) ?
O5B K5 O70W O7W 4_675 . -45.1(8) ?
O3W K5 O70W O7W 1_655 . -120.7(8) ?
O1W K5 O70W O7W . . 52.4(7) ?
O70W K5 O70W O7W 3_766 . 176.2(10) ?
K4 K5 O70W O7W . . 72.3(8) ?
K3 K5 O70W O7W 1_655 . -114.2(7) ?
K6 K5 O70W O7W 4_675 . -151.5(17) ?
O7W K5 O70W K5 . 3_766 -176.2(10) ?
O4A K5 O70W K5 . 3_766 -58.9(4) ?
O5W K5 O70W K5 . 3_766 20.6(6) ?
O6W K5 O70W K5 . 3_766 -163.4(2) ?
O5B K5 O70W K5 4_675 3_766 138.7(3) ?
O3W K5 O70W K5 1_655 3_766 63.2(3) ?
O1W K5 O70W K5 . 3_766 -123.7(4) ?
O70W K5 O70W K5 3_766 3_766 0.0 ?
K4 K5 O70W K5 . 3_766 -103.8(4) ?
K3 K5 O70W K5 1_655 3_766 69.6(4) ?
K6 K5 O70W K5 4_675 3_766 32(2) ?
O1B K6 O8W O80W . . -24.7(10) ?
O2A K6 O8W O80W 4_476 . -179.8(9) ?
O6W K6 O8W O80W 4_476 . 75.4(10) ?
O5W K6 O8W O80W 4_476 . -132.2(9) ?
O7W K6 O8W O80W 3_666 . 41.4(9) ?
O8W K6 O8W O80W 3_567 . -135.7(10) ?
K3 K6 O8W O80W 4_576 . -74.2(10) ?
K4 K6 O8W O80W 4_476 . 119.8(10) ?
K5 K6 O8W O80W 4_476 . 173.2(9) ?
K2 K6 O8W O80W . . -43.6(10) ?
O80W K6 O8W K6 . 3_567 135.7(10) ?
O1B K6 O8W K6 . 3_567 110.95(15) ?
O2A K6 O8W K6 4_476 3_567 -44.17(13) ?
O6W K6 O8W K6 4_476 3_567 -148.96(9) ?
O5W K6 O8W K6 4_476 3_567 3.4(2) ?
O7W K6 O8W K6 3_666 3_567 177.03(15) ?
O8W K6 O8W K6 3_567 3_567 0.0 ?
K3 K6 O8W K6 4_576 3_567 61.5(2) ?
K4 K6 O8W K6 4_476 3_567 -104.50(8) ?
K5 K6 O8W K6 4_476 3_567 -51.1(2) ?
K2 K6 O8W K6 . 3_567 92.07(12) ?
K6 O8W O80W K6 3_567 . -109.7(11) ?
O1B K6 O80W O8W . . 156.8(9) ?
O2A K6 O80W O8W 4_476 . 0.2(10) ?
O6W K6 O80W O8W 4_476 . -120.7(9) ?
O5W K6 O80W O8W 4_476 . 60.8(11) ?
O7W K6 O80W O8W 3_666 . -136.3(10) ?
O8W K6 O80W O8W 3_567 . 41.7(9) ?
K3 K6 O80W O8W 4_576 . 114.8(9) ?
K4 K6 O80W O8W 4_476 . -67.8(10) ?
K5 K6 O80W O8W 4_476 . -140(7) ?
K2 K6 O80W O8W . . 134.5(10) ?
